data_1519635
loop_
_publ_author_name
'Yoshioka, Shota'
'Inokuma, Yasuhide'
'Hoshino, Manabu'
'Sato, Takashi'
'Fujita, Makoto'

_publ_section_title
;
 Absolute structure determination of compounds with axial and planar
 chirality using the crystalline sponge method
;
_journal_issue 7
_journal_name_full 'Chem. Sci.'
_journal_page_first 3765
_journal_paper_doi 10.1039/C5SC01681A
_journal_volume 6
_journal_year 2015
_chemical_absolute_configuration ad
_chemical_formula_sum 'C60.26 H61.53 I6 N14 Zn3'
_chemical_formula_weight 1939.42
_space_group_crystal_system monoclinic
_space_group_IT_number 5
_space_group_name_Hall 'C 2y'
_space_group_name_H-M_alt 'C 1 2 1'
_symmetry_space_group_name_Hall 'C 2y'
_symmetry_space_group_name_H-M 'C 1 2 1'
_atom_sites_solution_hydrogens geom
_atom_sites_solution_primary iterative
_atom_sites_solution_secondary difmap
_audit_creation_method SHELXL-2014/7
_audit_update_record
;
2015-03-11 deposited with the CCDC.
2015-05-12 downloaded from the CCDC.
;
_cell_angle_alpha 90
_cell_angle_beta 102.029(2)
_cell_angle_gamma 90
_cell_formula_units_Z 8
_cell_length_a 35.2721(9)
_cell_length_b 14.6427(2)
_cell_length_c 31.6037(9)
_cell_measurement_reflns_used 27460
_cell_measurement_temperature 100(2)
_cell_measurement_theta_max 73.8950
_cell_measurement_theta_min 2.5490
_cell_volume 15964.2(7)
_computing_cell_refinement
;
CrysAlisPro, Agilent Technologies,
Version 1.171.37.35 (release 13-08-2014 CrysAlis171 .NET)
(compiled Aug 13 2014,18:06:01)
;
_computing_data_collection
;
CrysAlisPro, Agilent Technologies,
Version 1.171.37.35 (release 13-08-2014 CrysAlis171 .NET)
(compiled Aug 13 2014,18:06:01)
;
_computing_data_reduction
;
CrysAlisPro, Agilent Technologies,
Version 1.171.37.35 (release 13-08-2014 CrysAlis171 .NET)
(compiled Aug 13 2014,18:06:01)
;
_computing_molecular_graphics 'shelXle (Hubschle et al., 2011)'
_computing_publication_material 'SHELXL-2014/7 (Sheldrick, 2014)'
_computing_structure_refinement 'SHELXL-2014/7 (Sheldrick, 2014)'
_computing_structure_solution 'SHELXT-2014/7 (Sheldrick, 2014)'
_diffrn_ambient_temperature 100(2)
_diffrn_detector 'CCD plate'
_diffrn_detector_area_resol_mean 5.2906
_diffrn_detector_type AtlasS2
_diffrn_measured_fraction_theta_full 1.000
_diffrn_measured_fraction_theta_max 0.984
_diffrn_measurement_device 'four-circle diffractometer'
_diffrn_measurement_device_type 'SuperNova, Dual, Cu at zero, AtlasS2'
_diffrn_measurement_method '\w scans'
_diffrn_radiation_monochromator mirror
_diffrn_radiation_probe x-ray
_diffrn_radiation_type 'Cu K\a'
_diffrn_radiation_wavelength 1.54184
_diffrn_reflns_av_R_equivalents 0.0675
_diffrn_reflns_av_unetI/netI 0.0403
_diffrn_reflns_laue_measured_fraction_full 1.000
_diffrn_reflns_laue_measured_fraction_max 0.984
_diffrn_reflns_limit_h_max 44
_diffrn_reflns_limit_h_min -44
_diffrn_reflns_limit_k_max 18
_diffrn_reflns_limit_k_min -17
_diffrn_reflns_limit_l_max 39
_diffrn_reflns_limit_l_min -40
_diffrn_reflns_number 203643
_diffrn_reflns_point_group_measured_fraction_full 0.966
_diffrn_reflns_point_group_measured_fraction_max 0.944
_diffrn_reflns_theta_full 67.684
_diffrn_reflns_theta_max 77.630
_diffrn_reflns_theta_min 2.562
_diffrn_source 'sealed X-ray tube'
_diffrn_source_type 'SuperNova (Cu) X-ray Source'
_exptl_absorpt_coefficient_mu 19.591
_exptl_absorpt_correction_T_max 0.390
_exptl_absorpt_correction_T_min 0.042
_exptl_absorpt_correction_type gaussian
_exptl_absorpt_process_details
;
CrysAlisPro, Agilent Technologies,
Version 1.171.37.35 (release 13-08-2014 CrysAlis171 .NET)
(compiled Aug 13 2014,18:06:01)
Numerical absorption correction based on gaussian integration over
            a multifaceted crystal model
Empirical absorption correction using spherical harmonics,
 implemented in SCALE3 ABSPACK scaling algorithm.
;
_exptl_crystal_colour colorless
_exptl_crystal_density_diffrn 1.614
_exptl_crystal_description block
_exptl_crystal_F_000 7433
_exptl_crystal_size_max 0.270
_exptl_crystal_size_mid 0.100
_exptl_crystal_size_min 0.080
_refine_diff_density_max 2.070
_refine_diff_density_min -1.193
_refine_diff_density_rms 0.158
_refine_ls_abs_structure_details
;
 Flack x determined using 7704 quotients [(I+)-(I-)]/[(I+)+(I-)]
 (Parsons, Flack and Wagner, Acta Cryst. B69 (2013) 249-259).
;
_refine_ls_abs_structure_Flack 0.070(5)
_refine_ls_extinction_method none
_refine_ls_goodness_of_fit_ref 1.019
_refine_ls_hydrogen_treatment constr
_refine_ls_matrix_type full
_refine_ls_number_parameters 2127
_refine_ls_number_reflns 32121
_refine_ls_number_restraints 1188
_refine_ls_restrained_S_all 1.015
_refine_ls_R_factor_all 0.0899
_refine_ls_R_factor_gt 0.0651
_refine_ls_shift/su_max 0.000
_refine_ls_shift/su_mean 0.000
_refine_ls_structure_factor_coef Fsqd
_refine_ls_weighting_details 'w=1/[\s^2^(Fo^2^)+(0.1244P)^2^+30.2353P] where P=(Fo^2^+2Fc^2^)/3'
_refine_ls_weighting_scheme calc
_refine_ls_wR_factor_gt 0.1864
_refine_ls_wR_factor_ref 0.2139
_reflns_Friedel_coverage 0.845
_reflns_friedel_fraction_full 0.928
_reflns_friedel_fraction_max 0.901
_reflns_number_gt 22505
_reflns_number_total 32121
_reflns_threshold_expression 'I > 2\s(I)'
_cod_data_source_file c5sc01681a2.cif
_cod_data_source_block exp_81_a
_cod_depositor_comments 'Adding full bibliography for 1519634--1519639.cif.'
_cod_database_code 1519635
_shelx_shelxl_version_number 2014/7
_shelx_space_group_comment
;
The symmetry employed for this shelxl refinement is uniquely defined
by the following loop, which should always be used as a source of
symmetry information in preference to the above space-group names.
They are only intended as comments.
;
_shelx_estimated_absorpt_t_min 0.077
_shelx_estimated_absorpt_t_max 0.303

loop_
_space_group_symop_operation_xyz
'x, y, z'
'-x, y, -z'
'x+1/2, y+1/2, z'
'-x+1/2, y+1/2, -z'

loop_
_atom_site_label
_atom_site_type_symbol
_atom_site_fract_x
_atom_site_fract_y
_atom_site_fract_z
_atom_site_U_iso_or_equiv
_atom_site_adp_type
_atom_site_occupancy
_atom_site_site_symmetry_order
_atom_site_calc_flag
_atom_site_refinement_flags_posn
_atom_site_refinement_flags_adp
_atom_site_refinement_flags_occupancy
_atom_site_disorder_assembly
_atom_site_disorder_group
Zn1 Zn 0.66972(8) 0.13331(18) 0.52110(9) 0.0800(7) Uani 1 1 d . U . . .
Zn2 Zn 0.37862(7) -0.11342(19) 0.68180(9) 0.0814(7) Uani 1 1 d D U . . .
Zn5 Zn 0.08263(7) 1.12215(15) -0.15834(7) 0.0690(6) Uani 1 1 d . . . . .
I11A I 0.7262(6) 0.2174(6) 0.5406(7) 0.344(14) Uani 0.336(11) 1 d . U P A 1
I12A I 0.62479(17) 0.1442(5) 0.4452(2) 0.0687(16) Uani 0.336(11) 1 d . U P A 1
I21A I 0.35476(11) -0.1212(3) 0.75048(14) 0.1033(12) Uani 0.724(11) 1 d . U P B 1
I22A I 0.40215(8) -0.24423(15) 0.64188(11) 0.1219(15) Uani 0.724(11) 1 d D U P B 1
Zn3A Zn 0.0819(3) -0.1377(7) 0.3417(4) 0.0663(18) Uani 0.62(3) 1 d . . P C 1
I31A I 0.02597(17) -0.1539(5) 0.37809(16) 0.0903(12) Uani 0.62(3) 1 d . . P C 1
I32A I 0.11771(14) -0.2492(4) 0.3063(2) 0.0855(12) Uani 0.62(3) 1 d . . P C 1
Zn4A Zn 0.1801(8) 0.3504(13) 0.0338(9) 0.097(6) Uani 0.312(19) 1 d . . P D 1
I41A I 0.2425(7) 0.2695(10) 0.0589(9) 0.124(5) Uani 0.312(19) 1 d D . P D 1
I42A I 0.1315(9) 0.3126(10) -0.0365(7) 0.155(6) Uani 0.312(19) 1 d . . P D 1
I51A I 0.0191(3) 1.1471(6) -0.1261(3) 0.0728(13) Uani 0.48(2) 1 d . . P E 1
I52A I 0.11264(16) 1.2365(3) -0.2002(2) 0.0677(16) Uani 0.48(2) 1 d . . P E 1
Zn6A Zn 0.3765(2) 1.0868(7) 0.1841(2) 0.0565(14) Uani 0.66(3) 1 d . . P F 1
I61A I 0.3517(3) 1.0885(8) 0.2503(4) 0.1044(18) Uani 0.66(3) 1 d . . P F 1
I62A I 0.39535(16) 1.2383(5) 0.1464(3) 0.0967(16) Uani 0.66(3) 1 d . . P F 1
I11B I 0.73082(7) 0.22770(17) 0.54360(8) 0.0733(10) Uani 0.664(11) 1 d . U P A 2
I12B I 0.6263(2) 0.1544(5) 0.4497(2) 0.160(3) Uani 0.664(11) 1 d . U P A 2
I21B I 0.3558(5) -0.0987(14) 0.7543(5) 0.202(9) Uani 0.276(11) 1 d . U P B 2
I22B I 0.3902(11) -0.271(2) 0.6585(14) 0.47(2) Uani 0.276(11) 1 d D U P B 2
Zn3B Zn 0.0926(6) -0.1240(11) 0.3427(6) 0.070(3) Uani 0.38(3) 1 d . . P C 2
I31B I 0.0332(5) -0.1802(16) 0.3704(7) 0.122(6) Uani 0.38(3) 1 d . . P C 2
I32B I 0.1330(10) -0.2390(11) 0.3066(4) 0.137(6) Uani 0.38(3) 1 d . . P C 2
Zn4B Zn 0.1683(2) 0.3552(5) 0.0221(2) 0.0583(13) Uani 0.688(19) 1 d . . P D 2
I41B I 0.22887(12) 0.2601(2) 0.04379(11) 0.0674(9) Uani 0.688(19) 1 d . . P D 2
I42B I 0.11930(11) 0.3327(3) -0.04793(15) 0.0890(11) Uani 0.688(19) 1 d . . P D 2
I51B I 0.0305(4) 1.1455(7) -0.1239(3) 0.0881(18) Uani 0.52(2) 1 d . . P E 2
I52B I 0.1225(4) 1.2332(5) -0.1924(3) 0.141(3) Uani 0.52(2) 1 d . . P E 2
Zn6B Zn 0.3749(3) 1.1142(13) 0.1834(5) 0.048(2) Uani 0.34(3) 1 d . . P F 2
I61B I 0.3501(4) 1.0984(17) 0.2577(6) 0.109(4) Uani 0.34(3) 1 d . . P F 2
I62B I 0.3947(4) 1.2314(7) 0.1562(6) 0.130(5) Uani 0.34(3) 1 d . . P F 2
C102 C 0.6499(6) 0.198(2) 0.6057(8) 0.110(8) Uani 1 1 d . . . . .
H102 H 0.6758 0.2210 0.6116 0.132 Uiso 1 1 calc R U . . .
C103 C 0.6287(6) 0.2147(17) 0.6349(8) 0.098(7) Uani 1 1 d . . . . .
H103 H 0.6390 0.2499 0.6599 0.118 Uiso 1 1 calc R U . . .
C104 C 0.5935(5) 0.1815(14) 0.6290(7) 0.077(5) Uani 1 1 d . . . . .
C105 C 0.5802(9) 0.129(3) 0.5940(10) 0.151(15) Uani 1 1 d . . . . .
H105 H 0.5549 0.1036 0.5885 0.181 Uiso 1 1 calc R U . . .
C106 C 0.6061(9) 0.114(3) 0.5661(14) 0.22(3) Uani 1 1 d . . . . .
H106 H 0.5987 0.0697 0.5438 0.264 Uiso 1 1 calc R U . . .
C112 C 0.4374(5) 0.0261(14) 0.7204(6) 0.074(5) Uani 1 1 d . . . . .
H112 H 0.4251 0.0222 0.7444 0.088 Uiso 1 1 calc R U . . .
C113 C 0.4693(5) 0.0877(13) 0.7236(7) 0.075(5) Uani 1 1 d . . . . .
H113 H 0.4779 0.1232 0.7490 0.090 Uiso 1 1 calc R U . . .
C114 C 0.4862(5) 0.0939(16) 0.6909(6) 0.079(5) Uani 1 1 d . . . . .
C115 C 0.4696(9) 0.044(3) 0.6539(12) 0.174(18) Uani 1 1 d . . . . .
H115 H 0.4771 0.0546 0.6271 0.209 Uiso 1 1 calc R U . . .
C116 C 0.4428(11) -0.018(3) 0.6576(10) 0.21(2) Uani 1 1 d . . . . .
H116 H 0.4369 -0.0617 0.6352 0.249 Uiso 1 1 calc R U . . .
C122 C 0.5973(6) 0.4866(16) 0.7769(7) 0.091(6) Uani 1 1 d . . . . .
H122 H 0.6201 0.5225 0.7793 0.109 Uiso 1 1 calc R U . . .
C123 C 0.5932(6) 0.4101(16) 0.7502(8) 0.093(6) Uani 1 1 d . . . . .
H123 H 0.6135 0.3926 0.7362 0.112 Uiso 1 1 calc R U . . .
C124 C 0.5602(4) 0.3612(11) 0.7443(5) 0.057(3) Uani 1 1 d . . . . .
C125 C 0.5323(4) 0.3866(12) 0.7688(5) 0.060(4) Uani 1 1 d . . . . .
H125 H 0.5095 0.3511 0.7668 0.072 Uiso 1 1 calc R U . . .
C126 C 0.5380(4) 0.4610(12) 0.7950(5) 0.064(4) Uani 1 1 d . . . . .
H126 H 0.5185 0.4774 0.8103 0.076 Uiso 1 1 calc R U . . .
C131 C 0.5688(5) 0.1973(12) 0.6630(6) 0.070(4) Uani 1 1 d . . . . .
C133 C 0.5204(5) 0.1520(14) 0.6933(6) 0.074(4) Uani 1 1 d . . . . .
C135 C 0.5549(4) 0.2761(12) 0.7171(5) 0.063(4) Uani 1 1 d . . . . .
C142 C 0.3157(4) -0.0908(11) 0.6021(6) 0.064(4) Uani 1 1 d . . . . .
H142 H 0.3219 -0.1519 0.5961 0.077 Uiso 1 1 calc R U . . .
C143 C 0.2871(5) -0.0494(11) 0.5765(6) 0.068(4) Uani 1 1 d . . . . .
H143 H 0.2732 -0.0824 0.5523 0.082 Uiso 1 1 calc R U . . .
C144 C 0.2756(5) 0.0404(11) 0.5822(5) 0.063(4) Uani 1 1 d . . . . .
C145 C 0.2963(7) 0.0827(14) 0.6189(7) 0.095(7) Uani 1 1 d . . . . .
H145 H 0.2898 0.1433 0.6254 0.114 Uiso 1 1 calc R U . . .
C146 C 0.3250(7) 0.0402(13) 0.6448(8) 0.111(9) Uani 1 1 d . . . . .
H146 H 0.3384 0.0713 0.6699 0.133 Uiso 1 1 calc R U . . .
C152 C 0.1529(5) -0.1077(12) 0.4173(6) 0.073(4) Uani 1 1 d . . . . .
H152 H 0.1565 -0.1713 0.4136 0.088 Uiso 1 1 calc R U . . .
C153 C 0.1765(5) -0.0658(12) 0.4509(6) 0.073(5) Uani 1 1 d . . . . .
H153 H 0.1969 -0.0987 0.4688 0.088 Uiso 1 1 calc R U . . .
C154 C 0.1703(5) 0.0283(12) 0.4590(6) 0.073(5) Uani 1 1 d . . . . .
C155 C 0.1426(8) 0.0694(17) 0.4284(10) 0.141(13) Uani 1 1 d . . . . .
H155 H 0.1387 0.1333 0.4302 0.169 Uiso 1 1 calc R U . . .
C156 C 0.1216(8) 0.0245(18) 0.3974(13) 0.159(16) Uani 1 1 d . . . . .
H156 H 0.1017 0.0569 0.3784 0.191 Uiso 1 1 calc R U . . .
C162 C 0.2151(5) 0.4588(13) 0.5537(8) 0.082(5) Uani 1 1 d . . . . .
H162 H 0.2329 0.4988 0.5713 0.099 Uiso 1 1 calc R U . . .
C163 C 0.2233(6) 0.3694(13) 0.5549(7) 0.080(5) Uani 1 1 d . . . . .
H163 H 0.2476 0.3483 0.5708 0.095 Uiso 1 1 calc R U . . .
C164 C 0.1972(5) 0.3095(10) 0.5336(6) 0.064(4) Uani 1 1 d . . . . .
C165 C 0.1629(6) 0.3437(15) 0.5080(7) 0.095(7) Uani 1 1 d . . . . .
H165 H 0.1445 0.3028 0.4918 0.114 Uiso 1 1 calc R U . . .
C166 C 0.1557(6) 0.4373(13) 0.5060(8) 0.088(6) Uani 1 1 d . . . . .
H166 H 0.1324 0.4612 0.4891 0.105 Uiso 1 1 calc R U . . .
C171 C 0.2436(4) 0.0851(10) 0.5534(5) 0.054(3) Uani 1 1 d . . . . .
C173 C 0.1930(5) 0.0790(11) 0.4951(6) 0.068(4) Uani 1 1 d . . . . .
C175 C 0.2066(5) 0.2079(9) 0.5313(7) 0.072(4) Uani 1 1 d . . . . .
C202 C 0.0930(8) -0.009(2) 0.2716(11) 0.144(14) Uani 1 1 d . . . . .
H202 H 0.1120 -0.0528 0.2683 0.172 Uiso 1 1 calc R U . . .
C203 C 0.0901(8) 0.072(2) 0.2472(10) 0.136(13) Uani 1 1 d . . . . .
H203 H 0.1092 0.0879 0.2313 0.163 Uiso 1 1 calc R U . . .
C204 C 0.0585(5) 0.1270(12) 0.2472(6) 0.073(4) Uani 1 1 d . . . . .
C205 C 0.0346(5) 0.1045(12) 0.2718(5) 0.069(4) Uani 1 1 d . . . . .
H205 H 0.0126 0.1412 0.2727 0.083 Uiso 1 1 calc R U . . .
C206 C 0.0420(5) 0.0268(14) 0.2966(5) 0.075(5) Uani 1 1 d . . . . .
H206 H 0.0244 0.0096 0.3143 0.090 Uiso 1 1 calc R U . . .
C212 C 0.1105(11) 0.387(2) 0.0742(13) 0.18(2) Uani 1 1 d . . . . .
H212 H 0.1032 0.4323 0.0524 0.219 Uiso 1 1 calc R U . . .
C213 C 0.0885(9) 0.376(2) 0.1047(11) 0.158(16) Uani 1 1 d . . . . .
H213 H 0.0673 0.4165 0.1042 0.190 Uiso 1 1 calc R U . . .
C214 C 0.0950(6) 0.3118(13) 0.1347(7) 0.080(5) Uani 1 1 d . . . . .
C215 C 0.1293(6) 0.2614(15) 0.1370(8) 0.097(7) Uani 1 1 d . . . . .
H215 H 0.1381 0.2180 0.1593 0.116 Uiso 1 1 calc R U . . .
C216 C 0.1502(7) 0.2802(13) 0.1033(9) 0.107(9) Uani 1 1 d . . . . .
H216 H 0.1730 0.2456 0.1031 0.128 Uiso 1 1 calc R U . . .
C222 C -0.0632(4) 0.4598(11) 0.2257(5) 0.060(3) Uani 1 1 d . . . . .
H222 H -0.0747 0.4653 0.2502 0.071 Uiso 1 1 calc R U . . .
C223 C -0.0320(4) 0.4052(12) 0.2275(5) 0.063(4) Uani 1 1 d . . . . .
H223 H -0.0223 0.3719 0.2533 0.075 Uiso 1 1 calc R U . . .
C224 C -0.0136(4) 0.3963(11) 0.1932(5) 0.059(3) Uani 1 1 d . . . . .
C225 C -0.0293(7) 0.4379(19) 0.1559(6) 0.105(8) Uani 1 1 d . . . . .
H225 H -0.0185 0.4309 0.1309 0.126 Uiso 1 1 calc R U . . .
C226 C -0.0629(6) 0.4929(17) 0.1548(8) 0.100(7) Uani 1 1 d . . . . .
H226 H -0.0748 0.5209 0.1283 0.120 Uiso 1 1 calc R U . . .
C231 C 0.0531(4) 0.2085(11) 0.2176(5) 0.059(3) Uani 1 1 d . . . . .
C233 C 0.0705(5) 0.2941(13) 0.1645(6) 0.070(4) Uani 1 1 d . . . . .
C235 C 0.0197(4) 0.3333(11) 0.1937(5) 0.057(3) Uani 1 1 d . . . . .
C242 C 0.2142(5) 0.5221(11) 0.0512(5) 0.063(4) Uani 1 1 d . . . . .
H242 H 0.2320 0.4800 0.0673 0.076 Uiso 1 1 calc R U . . .
C243 C 0.2230(4) 0.6185(10) 0.0545(5) 0.057(3) Uani 1 1 d . . . . .
H243 H 0.2455 0.6402 0.0740 0.069 Uiso 1 1 calc R U . . .
C244 C 0.1980(4) 0.6786(10) 0.0286(5) 0.060(3) Uani 1 1 d . . . . .
C245 C 0.1641(5) 0.6445(11) 0.0042(7) 0.080(5) Uani 1 1 d . . . . .
H245 H 0.1455 0.6834 -0.0130 0.096 Uiso 1 1 calc R U . . .
C246 C 0.1582(6) 0.5516(12) 0.0056(7) 0.082(6) Uani 1 1 d . . . . .
H246 H 0.1342 0.5290 -0.0102 0.098 Uiso 1 1 calc R U . . .
C252 C 0.1172(7) 0.9696(12) -0.1039(7) 0.111(9) Uani 1 1 d . . . . .
H252 H 0.0972 0.9392 -0.1236 0.133 Uiso 1 1 calc R U . . .
C253 C 0.1388(7) 0.9193(12) -0.0692(7) 0.112(10) Uani 1 1 d . . . . .
H253 H 0.1327 0.8577 -0.0641 0.134 Uiso 1 1 calc R U . . .
C254 C 0.1697(4) 0.9643(9) -0.0427(5) 0.056(3) Uani 1 1 d . . . . .
C255 C 0.1751(4) 1.0547(10) -0.0492(5) 0.056(3) Uani 1 1 d . . . . .
H255 H 0.1952 1.0869 -0.0304 0.067 Uiso 1 1 calc R U . . .
C256 C 0.1516(4) 1.0996(10) -0.0829(5) 0.063(4) Uani 1 1 d . . . . .
H256 H 0.1554 1.1631 -0.0867 0.076 Uiso 1 1 calc R U . . .
C262 C 0.3134(5) 1.0743(12) 0.1046(6) 0.078(5) Uani 1 1 d . . . . .
H262 H 0.3184 1.1374 0.1014 0.094 Uiso 1 1 calc R U . . .
C263 C 0.2837(5) 1.0350(12) 0.0748(6) 0.071(5) Uani 1 1 d . . . . .
H263 H 0.2688 1.0696 0.0519 0.086 Uiso 1 1 calc R U . . .
C264 C 0.2768(4) 0.9450(10) 0.0796(5) 0.054(3) Uani 1 1 d . . . . .
C265 C 0.3006(5) 0.8963(12) 0.1136(7) 0.087(6) Uani 1 1 d . . . . .
H265 H 0.2973 0.8327 0.1175 0.104 Uiso 1 1 calc R U . . .
C266 C 0.3292(6) 0.9460(15) 0.1412(7) 0.097(7) Uani 1 1 d . . . . .
H266 H 0.3452 0.9145 0.1645 0.116 Uiso 1 1 calc R U . . .
C271 C 0.2062(4) 0.7771(10) 0.0279(4) 0.050(3) Uani 1 1 d . . . . .
C273 C 0.1937(4) 0.9125(9) -0.0075(5) 0.052(3) Uani 1 1 d . . . . .
C275 C 0.2435(4) 0.8988(9) 0.0486(4) 0.050(3) Uani 1 1 d . . . . .
N101 N 0.6380(5) 0.1526(12) 0.5683(6) 0.083(4) Uani 1 1 d . . . . .
N111 N 0.4244(5) -0.0236(14) 0.6878(5) 0.085(5) Uani 1 1 d . . . . .
N121 N 0.5707(4) 0.5128(10) 0.7999(4) 0.062(3) Uani 1 1 d . . . . .
N132 N 0.5414(4) 0.1380(12) 0.6615(5) 0.077(4) Uani 1 1 d . . . . .
N134 N 0.5259(4) 0.2217(9) 0.7205(4) 0.064(3) Uani 1 1 d . . . . .
N136 N 0.5772(4) 0.2671(11) 0.6891(5) 0.071(4) Uani 1 1 d . . . . .
N141 N 0.3366(4) -0.0475(9) 0.6372(5) 0.068(3) Uani 1 1 d . . . . .
N151 N 0.1256(5) -0.0667(10) 0.3896(5) 0.079(4) Uani 1 1 d . . . . .
N161 N 0.1836(4) 0.4941(10) 0.5294(5) 0.072(4) Uani 1 1 d . . . . .
N172 N 0.2252(4) 0.0359(8) 0.5195(4) 0.063(3) Uani 1 1 d . . . . .
N174 N 0.1836(4) 0.1619(10) 0.4991(5) 0.075(4) Uani 1 1 d . . . . .
N176 N 0.2362(4) 0.1742(9) 0.5600(5) 0.070(4) Uani 1 1 d . . . . .
N201 N 0.0722(6) -0.0238(11) 0.2966(6) 0.086(5) Uani 1 1 d . . . . .
N211 N 0.1404(5) 0.3392(11) 0.0742(6) 0.087(5) Uani 1 1 d . . . . .
N221 N -0.0781(4) 0.5069(11) 0.1888(4) 0.066(3) Uani 1 1 d . . . . .
N232 N 0.0758(4) 0.2179(10) 0.1893(4) 0.064(3) Uani 1 1 d . . . . .
N234 N 0.0403(4) 0.3522(10) 0.1657(4) 0.065(3) Uani 1 1 d . . . . .
N236 N 0.0257(3) 0.2688(10) 0.2229(4) 0.057(3) Uani 1 1 d . . . . .
N241 N 0.1825(4) 0.4912(9) 0.0267(5) 0.070(3) Uani 1 1 d . . . . .
N251 N 0.1233(4) 1.0560(10) -0.1106(5) 0.076(4) Uani 1 1 d . . . . .
N261 N 0.3351(3) 1.0307(10) 0.1370(4) 0.065(3) Uani 1 1 d . . . . .
N272 N 0.1826(3) 0.8241(7) -0.0028(4) 0.052(2) Uani 1 1 d . . . . .
N274 N 0.2230(3) 0.9535(8) 0.0181(4) 0.050(2) Uani 1 1 d . . . . .
N276 N 0.2370(3) 0.8120(8) 0.0555(4) 0.052(2) Uani 1 1 d . . . . .
C1A C 0.2389(8) 0.654(2) 0.1610(8) 0.060(6) Uani 0.491(4) 1 d . . P G 1
N2A N 0.2145(8) 0.5853(19) 0.1702(9) 0.071(6) Uani 0.491(4) 1 d . . P G 1
N5A N 0.2727(7) 0.622(2) 0.1545(8) 0.076(7) Uani 0.491(4) 1 d . . P G 1
C3A C 0.2365(9) 0.497(3) 0.1717(10) 0.071(7) Uani 0.491(4) 1 d . U P G 1
C4A C 0.2713(9) 0.529(3) 0.1615(9) 0.070(7) Uani 0.491(4) 1 d . U P G 1
C6A C 0.2974(11) 0.468(3) 0.1587(9) 0.073(9) Uani 0.491(4) 1 d . U P G 1
H6A H 0.3214 0.4840 0.1516 0.088 Uiso 0.491(4) 1 calc R U P G 1
C7A C 0.2894(12) 0.382(4) 0.1661(14) 0.092(11) Uani 0.491(4) 1 d D U P G 1
H7A H 0.3087 0.3387 0.1632 0.111 Uiso 0.491(4) 1 calc R U P G 1
C8A C 0.2558(11) 0.346(3) 0.1777(16) 0.110(13) Uani 0.491(4) 1 d D U P G 1
H8A H 0.2524 0.2836 0.1847 0.131 Uiso 0.491(4) 1 calc R U P G 1
C9A C 0.2275(11) 0.416(2) 0.1775(14) 0.082(9) Uani 0.491(4) 1 d . U P G 1
H9A H 0.2023 0.4018 0.1818 0.099 Uiso 0.491(4) 1 calc R U P G 1
C10A C 0.2265(10) 0.747(3) 0.1562(11) 0.075(8) Uani 0.491(4) 1 d . . P G 1
N11A N 0.2527(11) 0.819(2) 0.1806(13) 0.095(11) Uani 0.491(4) 1 d . . P G 1
N14A N 0.1939(9) 0.770(2) 0.1291(12) 0.089(9) Uani 0.491(4) 1 d . . P G 1
C12A C 0.2294(9) 0.899(2) 0.1635(11) 0.116(13) Uani 0.491(4) 1 d G U P G 1
C13A C 0.1973(10) 0.8690(14) 0.1333(12) 0.108(12) Uani 0.491(4) 1 d G U P G 1
C15A C 0.1715(9) 0.932(2) 0.1105(10) 0.119(14) Uani 0.491(4) 1 d G U P G 1
H15A H 0.1495 0.9121 0.0898 0.143 Uiso 0.491(4) 1 calc R U P G 1
C16A C 0.1779(11) 1.0251(18) 0.1179(12) 0.119(16) Uani 0.491(4) 1 d G U P G 1
H16A H 0.1602 1.0684 0.1023 0.142 Uiso 0.491(4) 1 calc R U P G 1
C17A C 0.2100(12) 1.0547(15) 0.1481(14) 0.133(18) Uani 0.491(4) 1 d G U P G 1
H17A H 0.2143 1.1182 0.1531 0.159 Uiso 0.491(4) 1 calc R U P G 1
C18A C 0.2358(10) 0.991(2) 0.1709(12) 0.130(15) Uani 0.491(4) 1 d G U P G 1
H18A H 0.2577 1.0116 0.1916 0.156 Uiso 0.491(4) 1 calc R U P G 1
C19A C 0.1772(10) 0.599(2) 0.1856(12) 0.077(8) Uani 0.491(4) 1 d . . P G 1
H19A H 0.1615 0.5426 0.1804 0.093 Uiso 0.491(4) 1 calc R U P G 1
H19B H 0.1622 0.6490 0.1688 0.093 Uiso 0.491(4) 1 calc R U P G 1
C20A C 0.1850(10) 0.623(2) 0.2339(13) 0.081(9) Uani 0.491(4) 1 d . . P G 1
H20A H 0.1599 0.6285 0.2430 0.097 Uiso 0.491(4) 1 calc R U P G 1
H20B H 0.1995 0.5718 0.2505 0.097 Uiso 0.491(4) 1 calc R U P G 1
C21A C 0.2055(14) 0.701(2) 0.2439(13) 0.094(13) Uani 0.491(4) 1 d . . P G 1
H21A H 0.1906 0.7559 0.2415 0.113 Uiso 0.491(4) 1 calc R U P G 1
C22A C 0.2481(11) 0.713(3) 0.2580(14) 0.089(10) Uani 0.491(4) 1 d . . P G 1
H22A H 0.2630 0.6620 0.2702 0.107 Uiso 0.491(4) 1 calc R U P G 1
C23A C 0.2687(17) 0.800(3) 0.2543(15) 0.107(15) Uani 0.491(4) 1 d . . P G 1
H23A H 0.2915 0.8033 0.2785 0.128 Uiso 0.491(4) 1 calc R U P G 1
H23B H 0.2513 0.8512 0.2573 0.128 Uiso 0.491(4) 1 calc R U P G 1
C24A C 0.2819(10) 0.810(3) 0.2127(15) 0.091(11) Uani 0.491(4) 1 d . . P G 1
H24A H 0.2990 0.8636 0.2143 0.109 Uiso 0.491(4) 1 calc R U P G 1
H24B H 0.2971 0.7550 0.2080 0.109 Uiso 0.491(4) 1 calc R U P G 1
C40A C 0.042(2) 1.012(6) -0.004(2) 0.25(3) Uani 0.491(4) 1 d D U P G 1
H40A H 0.0179 1.0469 -0.0041 0.297 Uiso 0.491(4) 1 calc R U P G 1
H40B H 0.0392 0.9780 -0.0310 0.297 Uiso 0.491(4) 1 calc R U P G 1
C41A C 0.077(3) 1.080(6) 0.0006(19) 0.19(3) Uani 0.491(4) 1 d D U P G 1
H41A H 0.1012 1.0458 0.0034 0.232 Uiso 0.491(4) 1 calc R U P G 1
H41B H 0.0732 1.1194 -0.0253 0.232 Uiso 0.491(4) 1 calc R U P G 1
C42A C 0.077(3) 1.137(4) 0.041(2) 0.18(2) Uani 0.491(4) 1 d D U P G 1
H42A H 0.0520 1.1700 0.0384 0.221 Uiso 0.491(4) 1 calc R U P G 1
H42B H 0.0980 1.1832 0.0445 0.221 Uiso 0.491(4) 1 calc R U P G 1
C43A C 0.083(2) 1.074(5) 0.0807(17) 0.17(2) Uani 0.491(4) 1 d D U P G 1
H43A H 0.1097 1.0471 0.0847 0.205 Uiso 0.491(4) 1 calc R U P G 1
H43B H 0.0824 1.1107 0.1067 0.205 Uiso 0.491(4) 1 calc R U P G 1
C44A C 0.054(2) 0.996(6) 0.078(2) 0.19(2) Uani 0.491(4) 1 d D U P G 1
H44A H 0.0627 0.9531 0.1018 0.227 Uiso 0.491(4) 1 calc R U P G 1
H44B H 0.0287 1.0217 0.0805 0.227 Uiso 0.491(4) 1 calc R U P G 1
C45A C 0.049(2) 0.945(4) 0.035(2) 0.22(3) Uani 0.491(4) 1 d D U P G 1
H45A H 0.0268 0.9026 0.0321 0.262 Uiso 0.491(4) 1 calc R U P G 1
H45B H 0.0726 0.9083 0.0347 0.262 Uiso 0.491(4) 1 calc R U P G 1
C40D C -0.053(3) 0.798(6) -0.209(2) 0.26(3) Uani 0.491(4) 1 d D U P G 1
H40C H -0.0452 0.8321 -0.2329 0.317 Uiso 0.491(4) 1 calc R U P G 1
H40D H -0.0817 0.7914 -0.2159 0.317 Uiso 0.491(4) 1 calc R U P G 1
C41D C -0.033(3) 0.704(6) -0.203(2) 0.29(3) Uani 0.491(4) 1 d D U P G 1
H41C H -0.0049 0.7104 -0.1959 0.343 Uiso 0.491(4) 1 calc R U P G 1
H41D H -0.0408 0.6670 -0.2297 0.343 Uiso 0.491(4) 1 calc R U P G 1
C42D C -0.048(2) 0.658(5) -0.165(3) 0.27(3) Uani 0.491(4) 1 d D U P G 1
H42C H -0.0759 0.6719 -0.1666 0.322 Uiso 0.491(4) 1 calc R U P G 1
H42D H -0.0446 0.5912 -0.1651 0.322 Uiso 0.491(4) 1 calc R U P G 1
C43D C -0.023(3) 0.702(6) -0.125(2) 0.27(3) Uani 0.491(4) 1 d D U P G 1
H43C H -0.0009 0.6607 -0.1126 0.329 Uiso 0.491(4) 1 calc R U P G 1
H43D H -0.0380 0.7133 -0.1026 0.329 Uiso 0.491(4) 1 calc R U P G 1
C44D C -0.0069(16) 0.793(6) -0.139(2) 0.23(3) Uani 0.491(4) 1 d D U P G 1
H44C H 0.0130 0.7801 -0.1560 0.275 Uiso 0.491(4) 1 calc R U P G 1
H44D H 0.0055 0.8279 -0.1128 0.275 Uiso 0.491(4) 1 calc R U P G 1
C45D C -0.040(2) 0.849(5) -0.166(2) 0.23(3) Uani 0.491(4) 1 d D U P G 1
H45C H -0.0618 0.8544 -0.1508 0.274 Uiso 0.491(4) 1 calc R U P G 1
H45D H -0.0309 0.9111 -0.1712 0.274 Uiso 0.491(4) 1 calc R U P G 1
C40F C 0.488(2) 0.929(8) 0.486(3) 0.15(3) Uani 0.246(2) 1 d D U P G -1
H40E H 0.4913 0.9962 0.4840 0.178 Uiso 0.246(2) 1 calc R U P G -1
H40F H 0.4862 0.9023 0.4571 0.178 Uiso 0.246(2) 1 calc R U P G -1
C41F C 0.451(2) 0.908(6) 0.503(3) 0.14(3) Uani 0.246(2) 1 d D U P G -1
H41E H 0.4511 0.9407 0.5305 0.174 Uiso 0.246(2) 1 calc R U P G -1
H41F H 0.4274 0.9279 0.4816 0.174 Uiso 0.246(2) 1 calc R U P G -1
C42F C 0.4496(18) 0.805(6) 0.510(3) 0.12(2) Uani 0.246(2) 1 d D U P G -1
H42E H 0.4572 0.7718 0.4857 0.146 Uiso 0.246(2) 1 calc R U P G -1
H42F H 0.4231 0.7849 0.5119 0.146 Uiso 0.246(2) 1 calc R U P G -1
C43F C 0.478(3) 0.783(7) 0.553(3) 0.16(3) Uani 0.246(2) 1 d D U P G -1
H43E H 0.4912 0.7240 0.5507 0.195 Uiso 0.246(2) 1 calc R U P G -1
H43F H 0.4646 0.7806 0.5770 0.195 Uiso 0.246(2) 1 calc R U P G -1
C44F C 0.509(2) 0.861(8) 0.560(2) 0.15(3) Uani 0.246(2) 1 d D U P G -1
H44E H 0.4973 0.9153 0.5716 0.185 Uiso 0.246(2) 1 calc R U P G -1
H44F H 0.5314 0.8413 0.5826 0.185 Uiso 0.246(2) 1 calc R U P G -1
C45F C 0.522(2) 0.887(8) 0.519(4) 0.14(3) Uani 0.246(2) 1 d D U P G -1
H45E H 0.5320 0.8324 0.5062 0.169 Uiso 0.246(2) 1 calc R U P G -1
H45F H 0.5438 0.9320 0.5258 0.169 Uiso 0.246(2) 1 calc R U P G -1
C1B C 0.1499(15) 0.952(4) 0.094(3) 0.124(14) Uani 0.509(4) 1 d . U P G 2
N2B N 0.1385(11) 0.941(2) 0.1356(18) 0.122(12) Uani 0.509(4) 1 d D U P G 2
N5B N 0.1785(13) 0.998(4) 0.096(2) 0.141(15) Uani 0.509(4) 1 d . U P G 2
C3B C 0.1688(10) 0.997(3) 0.1634(19) 0.136(15) Uani 0.509(4) 1 d G U P G 2
C4B C 0.1943(14) 1.025(4) 0.1379(14) 0.155(19) Uani 0.509(4) 1 d G U P G 2
C6B C 0.2271(13) 1.076(4) 0.1560(19) 0.18(2) Uani 0.509(4) 1 d G U P G 2
H6B H 0.2445 1.0949 0.1385 0.214 Uiso 0.509(4) 1 calc R U P G 2
C7B C 0.2343(10) 1.098(3) 0.200(2) 0.18(2) Uani 0.509(4) 1 d G U P G 2
H7B H 0.2567 1.1325 0.2121 0.215 Uiso 0.509(4) 1 calc R U P G 2
C8B C 0.2089(15) 1.070(4) 0.2253(15) 0.22(2) Uani 0.509(4) 1 d G U P G 2
H8B H 0.2138 1.0852 0.2551 0.259 Uiso 0.509(4) 1 calc R U P G 2
C9B C 0.1761(13) 1.020(4) 0.2071(18) 0.18(2) Uani 0.509(4) 1 d G U P G 2
H9B H 0.1587 1.0003 0.2246 0.221 Uiso 0.509(4) 1 calc R U P G 2
C10B C 0.1224(16) 0.910(3) 0.059(2) 0.122(14) Uani 0.509(4) 1 d . U P G 2
N11B N 0.1077(14) 0.957(3) 0.0212(19) 0.143(14) Uani 0.509(4) 1 d D U P G 2
N14B N 0.1144(15) 0.823(3) 0.0576(18) 0.140(14) Uani 0.509(4) 1 d . U P G 2
C12B C 0.0815(12) 0.886(2) -0.0118(16) 0.160(16) Uani 0.509(4) 1 d G U P G 2
C13B C 0.0865(10) 0.808(3) 0.0138(11) 0.131(14) Uani 0.509(4) 1 d G U P G 2
C15B C 0.0678(11) 0.728(3) -0.0017(13) 0.144(16) Uani 0.509(4) 1 d G U P G 2
H15B H 0.0712 0.6744 0.0158 0.173 Uiso 0.509(4) 1 calc R U P G 2
C16B C 0.0442(11) 0.725(3) -0.0428(14) 0.149(17) Uani 0.509(4) 1 d G U P G 2
H16B H 0.0314 0.6701 -0.0534 0.179 Uiso 0.509(4) 1 calc R U P G 2
C17B C 0.0392(11) 0.803(4) -0.0684(11) 0.17(2) Uani 0.509(4) 1 d G U P G 2
H17B H 0.0231 0.8014 -0.0965 0.202 Uiso 0.509(4) 1 calc R U P G 2
C18B C 0.0579(13) 0.884(3) -0.0529(15) 0.158(18) Uani 0.509(4) 1 d G U P G 2
H18B H 0.0545 0.9371 -0.0704 0.190 Uiso 0.509(4) 1 calc R U P G 2
C19B C 0.1009(15) 0.909(4) 0.144(3) 0.17(3) Uani 0.509(4) 1 d D . P G 2
H19C H 0.0899 0.8618 0.1231 0.205 Uiso 0.509(4) 1 calc R U P G 2
H19D H 0.1051 0.8820 0.1737 0.205 Uiso 0.509(4) 1 calc R U P G 2
C20B C 0.074(2) 0.983(5) 0.142(2) 0.15(2) Uani 0.509(4) 1 d . U P G 2
H20C H 0.0514 0.9626 0.1525 0.181 Uiso 0.509(4) 1 calc R U P G 2
H20D H 0.0867 1.0334 0.1604 0.181 Uiso 0.509(4) 1 calc R U P G 2
C21B C 0.064(2) 1.012(6) 0.103(3) 0.15(2) Uani 0.509(4) 1 d . U P G 2
H21B H 0.0418 0.9750 0.0912 0.182 Uiso 0.509(4) 1 calc R U P G 2
C22B C 0.067(2) 1.063(6) 0.072(3) 0.16(2) Uani 0.509(4) 1 d . U P G 2
H22B H 0.0582 1.1179 0.0826 0.191 Uiso 0.509(4) 1 calc R U P G 2
C23B C 0.075(3) 1.104(5) 0.026(3) 0.17(2) Uani 0.509(4) 1 d . U P G 2
H23C H 0.0501 1.1027 0.0041 0.203 Uiso 0.509(4) 1 calc R U P G 2
H23D H 0.0826 1.1688 0.0305 0.203 Uiso 0.509(4) 1 calc R U P G 2
C24B C 0.105(2) 1.055(3) 0.008(3) 0.19(3) Uani 0.509(4) 1 d D U P G 2
H24C H 0.0984 1.0585 -0.0244 0.228 Uiso 0.509(4) 1 calc R U P G 2
H24D H 0.1304 1.0849 0.0177 0.228 Uiso 0.509(4) 1 calc R U P G 2
C40B C 0.293(2) 0.350(4) 0.1715(14) 0.22(3) Uani 0.509(4) 1 d D U P G 2
H40G H 0.2789 0.3259 0.1928 0.268 Uiso 0.509(4) 1 calc R U P G 2
H40H H 0.3202 0.3266 0.1791 0.268 Uiso 0.509(4) 1 calc R U P G 2
C41B C 0.2737(17) 0.317(3) 0.1254(17) 0.23(3) Uani 0.509(4) 1 d D U P G 2
H41G H 0.2767 0.2501 0.1235 0.272 Uiso 0.509(4) 1 calc R U P G 2
H41H H 0.2457 0.3312 0.1198 0.272 Uiso 0.509(4) 1 calc R U P G 2
C42B C 0.292(3) 0.364(6) 0.0910(17) 0.29(3) Uani 0.509(4) 1 d D U P G 2
H42G H 0.2753 0.4135 0.0761 0.343 Uiso 0.509(4) 1 calc R U P G 2
H42H H 0.2974 0.3199 0.0693 0.343 Uiso 0.509(4) 1 calc R U P G 2
C43B C 0.331(2) 0.404(6) 0.118(3) 0.31(3) Uani 0.509(4) 1 d D U P G 2
H43G H 0.3443 0.3581 0.1388 0.373 Uiso 0.509(4) 1 calc R U P G 2
H43H H 0.3483 0.4230 0.0989 0.373 Uiso 0.509(4) 1 calc R U P G 2
C44B C 0.319(3) 0.488(4) 0.143(3) 0.28(3) Uani 0.509(4) 1 d D U P G 2
H44G H 0.3425 0.5193 0.1591 0.337 Uiso 0.509(4) 1 calc R U P G 2
H44H H 0.3042 0.5323 0.1219 0.337 Uiso 0.509(4) 1 calc R U P G 2
C45B C 0.294(3) 0.455(4) 0.174(3) 0.24(3) Uani 0.509(4) 1 d D U P G 2
H45G H 0.3053 0.4750 0.2037 0.283 Uiso 0.509(4) 1 calc R U P G 2
H45H H 0.2674 0.4793 0.1653 0.283 Uiso 0.509(4) 1 calc R U P G 2
C40I C 0.0000 0.289(4) 0.0000 0.19(3) Uani 0.509(4) 2 d DS TU P . .
H40I H -0.0229 0.2490 -0.0091 0.229 Uiso 0.254(2) 1 calc R U P . .
H40J H 0.0229 0.2490 0.0091 0.229 Uiso 0.254(2) 1 calc R U P . .
C41I C 0.0056(19) 0.344(4) -0.0387(9) 0.18(2) Uani 0.509(4) 1 d D U P . .
H41I H 0.0238 0.3112 -0.0531 0.213 Uiso 0.509(4) 1 calc R U P . .
H41J H -0.0196 0.3481 -0.0595 0.213 Uiso 0.509(4) 1 calc R U P . .
C42I C 0.0207(16) 0.440(4) -0.0288(17) 0.17(2) Uani 0.509(4) 1 d D U P . .
H42I H 0.0485 0.4368 -0.0149 0.199 Uiso 0.509(4) 1 calc R U P . .
H42J H 0.0186 0.4737 -0.0564 0.199 Uiso 0.509(4) 1 calc R U P . .
C43I C 0.0000 0.494(4) 0.0000 0.122(19) Uani 0.509(4) 2 d DS TU P . .
H43I H -0.0192 0.5339 -0.0185 0.146 Uiso 0.254(2) 1 calc R U P . .
H43J H 0.0192 0.5339 0.0185 0.146 Uiso 0.254(2) 1 calc R U P . .
C40K C 0.2590(15) 1.153(3) 0.315(2) 0.141(18) Uani 0.509(4) 1 d D U P G 2
H40K H 0.2553 1.1526 0.2831 0.169 Uiso 0.509(4) 1 calc R U P G 2
H40L H 0.2818 1.1922 0.3261 0.169 Uiso 0.509(4) 1 calc R U P G 2
C41K C 0.2691(12) 1.056(3) 0.3311(19) 0.128(15) Uani 0.509(4) 1 d D U P G 2
H41K H 0.2855 1.0585 0.3606 0.154 Uiso 0.509(4) 1 calc R U P G 2
H41L H 0.2842 1.0259 0.3119 0.154 Uiso 0.509(4) 1 calc R U P G 2
C42K C 0.2323(15) 1.000(3) 0.3320(18) 0.137(16) Uani 0.509(4) 1 d D U P G 2
H42K H 0.2195 0.9819 0.3022 0.165 Uiso 0.509(4) 1 calc R U P G 2
H42L H 0.2393 0.9433 0.3492 0.165 Uiso 0.509(4) 1 calc R U P G 2
C43K C 0.2060(12) 1.057(3) 0.3516(17) 0.132(15) Uani 0.509(4) 1 d D U P G 2
H43K H 0.2021 1.0221 0.3773 0.158 Uiso 0.509(4) 1 calc R U P G 2
H43L H 0.1809 1.0552 0.3308 0.158 Uiso 0.509(4) 1 calc R U P G 2
C44K C 0.2114(15) 1.157(4) 0.3668(15) 0.045(4) Uani 0.509(4) 1 d D U P G 2
H44K H 0.2319 1.1633 0.3932 0.054 Uiso 0.509(4) 1 calc R U P G 2
H44L H 0.1869 1.1836 0.3718 0.054 Uiso 0.509(4) 1 calc R U P G 2
C45K C 0.2236(14) 1.200(3) 0.3265(18) 0.138(16) Uani 0.509(4) 1 d D U P G 2
H45K H 0.2016 1.1952 0.3014 0.166 Uiso 0.509(4) 1 calc R U P G 2
H45L H 0.2294 1.2651 0.3321 0.166 Uiso 0.509(4) 1 calc R U P G 2
C40H C 0.2587(15) 1.119(7) 0.310(2) 0.18(2) Uani 0.491(4) 1 d D U P G 1
H40M H 0.2630 1.0574 0.2983 0.220 Uiso 0.491(4) 1 calc R U P G 1
H40N H 0.2819 1.1562 0.3095 0.220 Uiso 0.491(4) 1 calc R U P G 1
C41H C 0.2531(15) 1.109(5) 0.3562(19) 0.18(2) Uani 0.491(4) 1 d D U P G 1
H41M H 0.2764 1.1328 0.3762 0.216 Uiso 0.491(4) 1 calc R U P G 1
H41N H 0.2507 1.0435 0.3628 0.216 Uiso 0.491(4) 1 calc R U P G 1
C42H C 0.2165(15) 1.161(4) 0.3649(15) 0.045(4) Uani 0.491(4) 1 d D U P G 1
H42M H 0.2133 1.1507 0.3949 0.054 Uiso 0.491(4) 1 calc R U P G 1
H42N H 0.2188 1.2275 0.3603 0.054 Uiso 0.491(4) 1 calc R U P G 1
C43H C 0.1823(13) 1.121(5) 0.3324(16) 0.167(19) Uani 0.491(4) 1 d D U P G 1
H43M H 0.1754 1.0619 0.3438 0.200 Uiso 0.491(4) 1 calc R U P G 1
H43N H 0.1598 1.1625 0.3310 0.200 Uiso 0.491(4) 1 calc R U P G 1
C44H C 0.1877(14) 1.106(5) 0.2864(16) 0.152(17) Uani 0.491(4) 1 d D U P G 1
H44M H 0.1642 1.1247 0.2653 0.183 Uiso 0.491(4) 1 calc R U P G 1
H44N H 0.1925 1.0403 0.2817 0.183 Uiso 0.491(4) 1 calc R U P G 1
C45H C 0.2229(16) 1.163(4) 0.2801(19) 0.18(2) Uani 0.491(4) 1 d D U P G 1
H45M H 0.2200 1.2276 0.2888 0.216 Uiso 0.491(4) 1 calc R U P G 1
H45N H 0.2254 1.1620 0.2495 0.216 Uiso 0.491(4) 1 calc R U P G 1
C40E C 0.434(2) 0.882(5) 0.3964(18) 0.23(3) Uani 0.509(4) 1 d D U P G 2
H40U H 0.4437 0.9389 0.4118 0.276 Uiso 0.509(4) 1 calc R U P G 2
H40V H 0.4530 0.8325 0.4064 0.276 Uiso 0.509(4) 1 calc R U P G 2
C41E C 0.394(2) 0.856(5) 0.4051(18) 0.23(3) Uani 0.509(4) 1 d D U P G 2
H41U H 0.3921 0.7895 0.4102 0.278 Uiso 0.509(4) 1 calc R U P G 2
H41V H 0.3887 0.8888 0.4308 0.278 Uiso 0.509(4) 1 calc R U P G 2
C42E C 0.3641(19) 0.884(5) 0.365(3) 0.23(3) Uani 0.509(4) 1 d D U P G 2
H42U H 0.3702 0.9464 0.3556 0.281 Uiso 0.509(4) 1 calc R U P G 2
H42V H 0.3378 0.8850 0.3709 0.281 Uiso 0.509(4) 1 calc R U P G 2
C43E C 0.366(2) 0.815(6) 0.328(2) 0.25(3) Uani 0.509(4) 1 d D U P G 2
H43U H 0.3493 0.8358 0.3004 0.304 Uiso 0.509(4) 1 calc R U P G 2
H43V H 0.3568 0.7543 0.3352 0.304 Uiso 0.509(4) 1 calc R U P G 2
C44E C 0.409(2) 0.811(5) 0.324(2) 0.23(3) Uani 0.509(4) 1 d D U P G 2
H44U H 0.4213 0.7542 0.3375 0.279 Uiso 0.509(4) 1 calc R U P G 2
H44V H 0.4109 0.8116 0.2932 0.279 Uiso 0.509(4) 1 calc R U P G 2
C45E C 0.428(2) 0.895(4) 0.3475(19) 0.20(2) Uani 0.509(4) 1 d D U P G 2
H45U H 0.4538 0.9048 0.3397 0.238 Uiso 0.509(4) 1 calc R U P G 2
H45V H 0.4121 0.9495 0.3385 0.238 Uiso 0.509(4) 1 calc R U P G 2
C40G C 0.370(2) 1.487(7) 0.430(3) 0.28(3) Uani 0.491(4) 1 d D U P G 1
H40O H 0.3521 1.5321 0.4396 0.338 Uiso 0.491(4) 1 calc R U P G 1
H40P H 0.3559 1.4581 0.4030 0.338 Uiso 0.491(4) 1 calc R U P G 1
C41G C 0.408(3) 1.533(7) 0.424(2) 0.28(3) Uani 0.491(4) 1 d D U P G 1
H41O H 0.4288 1.4875 0.4257 0.333 Uiso 0.491(4) 1 calc R U P G 1
H41P H 0.4041 1.5648 0.3958 0.333 Uiso 0.491(4) 1 calc R U P G 1
C42G C 0.418(3) 1.603(5) 0.462(3) 0.29(3) Uani 0.491(4) 1 d D U P G 1
H42O H 0.4435 1.6331 0.4611 0.348 Uiso 0.491(4) 1 calc R U P G 1
H42P H 0.3982 1.6512 0.4589 0.348 Uiso 0.491(4) 1 calc R U P G 1
C43G C 0.421(3) 1.554(7) 0.505(2) 0.27(3) Uani 0.491(4) 1 d D U P G 1
H43O H 0.4471 1.5662 0.5235 0.323 Uiso 0.491(4) 1 calc R U P G 1
H43P H 0.4015 1.5790 0.5199 0.323 Uiso 0.491(4) 1 calc R U P G 1
C44G C 0.416(2) 1.451(7) 0.501(3) 0.25(3) Uani 0.491(4) 1 d D U P G 1
H44O H 0.4117 1.4274 0.5292 0.304 Uiso 0.491(4) 1 calc R U P G 1
H44P H 0.4403 1.4236 0.4963 0.304 Uiso 0.491(4) 1 calc R U P G 1
C45G C 0.383(3) 1.414(5) 0.466(3) 0.26(3) Uani 0.491(4) 1 d D U P G 1
H45O H 0.3604 1.3974 0.4786 0.310 Uiso 0.491(4) 1 calc R U P G 1
H45P H 0.3913 1.3590 0.4524 0.310 Uiso 0.491(4) 1 calc R U P G 1
C40J C 0.2768(15) 1.391(3) 0.3407(15) 0.145(17) Uani 0.509(4) 1 d D U P G 2
H40Q H 0.2733 1.3315 0.3542 0.174 Uiso 0.509(4) 1 calc R U P G 2
H40R H 0.2518 1.4240 0.3359 0.174 Uiso 0.509(4) 1 calc R U P G 2
C41J C 0.3076(15) 1.447(3) 0.3719(12) 0.126(15) Uani 0.509(4) 1 d D U P G 2
H41Q H 0.3334 1.4177 0.3754 0.152 Uiso 0.509(4) 1 calc R U P G 2
H41R H 0.3008 1.4520 0.4006 0.152 Uiso 0.509(4) 1 calc R U P G 2
C42J C 0.3076(17) 1.542(3) 0.3506(14) 0.147(17) Uani 0.509(4) 1 d D U P G 2
H42Q H 0.3235 1.5859 0.3705 0.176 Uiso 0.509(4) 1 calc R U P G 2
H42R H 0.2810 1.5659 0.3414 0.176 Uiso 0.509(4) 1 calc R U P G 2
C43J C 0.3262(13) 1.521(3) 0.3105(15) 0.140(16) Uani 0.509(4) 1 d D U P G 2
H43Q H 0.3318 1.5795 0.2971 0.168 Uiso 0.509(4) 1 calc R U P G 2
H43R H 0.3509 1.4879 0.3200 0.168 Uiso 0.509(4) 1 calc R U P G 2
C44J C 0.2984(15) 1.465(3) 0.2778(13) 0.136(16) Uani 0.509(4) 1 d D U P G 2
H44Q H 0.3104 1.4516 0.2528 0.163 Uiso 0.509(4) 1 calc R U P G 2
H44R H 0.2744 1.5002 0.2672 0.163 Uiso 0.509(4) 1 calc R U P G 2
C45J C 0.2880(16) 1.374(3) 0.2971(14) 0.156(18) Uani 0.509(4) 1 d D U P G 2
H45Q H 0.2661 1.3454 0.2770 0.188 Uiso 0.509(4) 1 calc R U P G 2
H45R H 0.3105 1.3325 0.3011 0.188 Uiso 0.509(4) 1 calc R U P G 2
C40C C 0.473(2) 1.113(6) 0.544(2) 0.15(3) Uani 0.254(2) 1 d D U P G -2
H40S H 0.4462 1.1337 0.5393 0.183 Uiso 0.254(2) 1 calc R U P G -2
H40T H 0.4848 1.1193 0.5749 0.183 Uiso 0.254(2) 1 calc R U P G -2
C41C C 0.472(3) 1.012(6) 0.534(3) 0.17(3) Uani 0.254(2) 1 d D U P G -2
H41S H 0.4467 0.9869 0.5355 0.201 Uiso 0.254(2) 1 calc R U P G -2
H41T H 0.4921 0.9801 0.5555 0.201 Uiso 0.254(2) 1 calc R U P G -2
C42C C 0.480(2) 0.992(5) 0.489(2) 0.17(3) Uani 0.254(2) 1 d D U P G -2
H42S H 0.4849 0.9254 0.4872 0.201 Uiso 0.254(2) 1 calc R U P G -2
H42T H 0.4560 1.0056 0.4674 0.201 Uiso 0.254(2) 1 calc R U P G -2
C43C C 0.513(3) 1.042(7) 0.476(3) 0.16(3) Uani 0.254(2) 1 d D U P G -2
H43S H 0.5374 1.0108 0.4897 0.192 Uiso 0.254(2) 1 calc R U P G -2
H43T H 0.5100 1.0377 0.4446 0.192 Uiso 0.254(2) 1 calc R U P G -2
C44C C 0.517(2) 1.142(6) 0.489(3) 0.14(3) Uani 0.254(2) 1 d D U P G -2
H44S H 0.5104 1.1783 0.4616 0.171 Uiso 0.254(2) 1 calc R U P G -2
H44T H 0.5452 1.1535 0.5009 0.171 Uiso 0.254(2) 1 calc R U P G -2
C45C C 0.494(3) 1.177(5) 0.520(3) 0.15(3) Uani 0.254(2) 1 d D U P G -2
H45S H 0.5120 1.2138 0.5420 0.175 Uiso 0.254(2) 1 calc R U P G -2
H45T H 0.4747 1.2202 0.5040 0.175 Uiso 0.254(2) 1 calc R U P G -2

loop_
_atom_site_aniso_label
_atom_site_aniso_U_11
_atom_site_aniso_U_22
_atom_site_aniso_U_33
_atom_site_aniso_U_23
_atom_site_aniso_U_13
_atom_site_aniso_U_12
Zn1 0.1033(17) 0.0440(13) 0.0952(16) -0.0022(12) 0.0265(14) 0.0056(11)
Zn2 0.0762(13) 0.0549(14) 0.0977(17) 0.0028(12) -0.0176(12) -0.0093(11)
Zn5 0.0833(13) 0.0411(12) 0.0672(11) 0.0031(9) -0.0198(10) -0.0005(9)
I11A 0.53(2) 0.038(3) 0.63(3) -0.026(7) 0.50(3) -0.030(6)
I12A 0.091(3) 0.042(2) 0.064(2) -0.0060(18) -0.0053(19) 0.0136(18)
I21A 0.108(2) 0.0889(19) 0.115(2) 0.0219(14) 0.0278(18) 0.0183(17)
I22A 0.1231(19) 0.0441(12) 0.163(2) -0.0120(11) -0.0521(15) 0.0156(10)
Zn3A 0.071(4) 0.036(3) 0.076(3) 0.000(2) -0.021(3) -0.024(2)
I31A 0.109(3) 0.083(2) 0.0735(17) -0.0048(18) 0.0071(19) -0.0088(19)
I32A 0.100(3) 0.0519(14) 0.0947(18) -0.0024(12) -0.0035(15) 0.0056(18)
Zn4A 0.141(16) 0.029(4) 0.150(16) 0.020(9) 0.097(12) 0.017(8)
I41A 0.132(9) 0.073(5) 0.195(12) 0.064(7) 0.095(9) 0.044(5)
I42A 0.279(16) 0.051(5) 0.169(11) -0.038(6) 0.125(11) -0.047(8)
I51A 0.065(3) 0.0606(17) 0.086(2) 0.0072(15) 0.001(2) 0.021(2)
I52A 0.072(2) 0.0417(15) 0.080(2) 0.0093(13) -0.0043(17) -0.0021(12)
Zn6A 0.056(2) 0.025(3) 0.074(2) -0.011(2) -0.0192(17) 0.0119(19)
I61A 0.086(2) 0.152(4) 0.074(3) -0.028(3) 0.0136(18) 0.011(2)
I62A 0.103(3) 0.062(2) 0.112(3) 0.0009(18) -0.009(2) -0.0158(16)
I11B 0.0866(15) 0.0379(11) 0.0972(16) -0.0117(9) 0.0232(12) -0.0141(8)
I12B 0.249(7) 0.094(4) 0.127(4) 0.022(3) 0.018(4) 0.044(4)
I21B 0.193(11) 0.198(13) 0.159(9) 0.087(8) -0.094(9) -0.113(10)
I22B 0.47(4) 0.38(4) 0.50(4) 0.08(4) -0.05(4) -0.09(4)
Zn3B 0.088(8) 0.041(4) 0.068(4) 0.011(3) -0.015(5) -0.041(4)
I31B 0.097(5) 0.108(8) 0.128(7) 0.054(6) -0.051(4) -0.053(5)
I32B 0.221(16) 0.065(5) 0.108(4) 0.009(3) -0.002(7) 0.067(7)
Zn4B 0.071(2) 0.027(2) 0.078(2) 0.0026(17) 0.0182(19) -0.0028(18)
I41B 0.0796(16) 0.0344(10) 0.0929(16) 0.0092(10) 0.0288(11) 0.0079(9)
I42B 0.097(2) 0.063(2) 0.0993(17) -0.0201(14) 0.0033(15) -0.0068(12)
I51B 0.087(5) 0.075(2) 0.090(2) -0.0139(17) -0.008(3) 0.027(3)
I52B 0.184(6) 0.080(3) 0.117(3) 0.029(2) -0.063(4) -0.037(3)
Zn6B 0.045(3) 0.021(6) 0.076(4) 0.004(4) 0.009(3) 0.019(3)
I61B 0.061(3) 0.194(9) 0.074(5) -0.065(5) 0.019(3) 0.003(3)
I62B 0.181(9) 0.031(3) 0.124(6) 0.014(3) -0.090(7) -0.015(3)
C102 0.081(12) 0.15(3) 0.101(15) -0.031(15) 0.016(11) -0.010(13)
C103 0.089(12) 0.085(15) 0.110(15) -0.031(12) -0.004(11) -0.003(10)
C104 0.068(9) 0.059(10) 0.105(13) -0.009(9) 0.016(8) -0.001(7)
C105 0.14(2) 0.17(3) 0.16(2) -0.11(2) 0.071(19) -0.07(2)
C106 0.15(2) 0.26(5) 0.29(5) -0.22(4) 0.15(3) -0.14(3)
C112 0.061(8) 0.070(11) 0.086(11) -0.019(9) 0.004(7) -0.016(8)
C113 0.074(9) 0.048(9) 0.093(12) -0.011(8) -0.004(8) -0.003(7)
C114 0.067(9) 0.092(14) 0.076(10) -0.028(10) 0.009(8) -0.018(9)
C115 0.13(2) 0.22(4) 0.18(3) -0.14(3) 0.05(2) -0.10(2)
C116 0.22(3) 0.30(5) 0.12(2) -0.12(3) 0.07(2) -0.19(4)
C122 0.076(10) 0.079(13) 0.116(15) -0.029(11) 0.017(10) -0.024(9)
C123 0.073(10) 0.084(14) 0.124(16) -0.042(12) 0.020(10) -0.020(9)
C124 0.045(6) 0.052(8) 0.068(8) -0.016(6) -0.001(5) -0.004(5)
C125 0.040(6) 0.060(9) 0.072(9) -0.009(7) -0.005(6) 0.011(6)
C126 0.054(7) 0.053(9) 0.073(9) -0.003(7) -0.012(6) -0.004(6)
C131 0.061(8) 0.058(10) 0.083(10) -0.015(8) -0.005(7) 0.006(7)
C133 0.078(10) 0.067(11) 0.073(9) -0.012(9) 0.005(8) 0.006(9)
C135 0.061(8) 0.067(10) 0.052(7) -0.005(7) -0.012(6) 0.010(7)
C142 0.070(9) 0.034(7) 0.085(10) -0.001(7) 0.010(7) -0.006(6)
C143 0.083(10) 0.032(7) 0.080(10) -0.012(7) -0.007(8) -0.009(7)
C144 0.073(9) 0.048(9) 0.063(8) -0.004(6) 0.003(7) -0.024(7)
C145 0.126(15) 0.047(10) 0.091(12) -0.017(9) -0.027(11) 0.003(10)
C146 0.130(17) 0.039(9) 0.123(16) -0.001(10) -0.066(14) -0.009(10)
C152 0.092(11) 0.042(9) 0.074(10) 0.005(7) -0.011(8) 0.003(8)
C153 0.089(11) 0.038(8) 0.080(10) -0.004(7) -0.012(8) 0.003(7)
C154 0.078(10) 0.039(8) 0.089(11) 0.007(8) -0.015(8) 0.004(7)
C155 0.14(2) 0.059(14) 0.18(3) -0.019(16) -0.07(2) 0.044(14)
C156 0.13(2) 0.062(14) 0.24(4) -0.007(19) -0.08(2) 0.028(14)
C162 0.078(10) 0.040(9) 0.128(16) 0.008(9) 0.019(10) -0.006(7)
C163 0.088(11) 0.045(10) 0.101(13) -0.025(9) 0.011(10) 0.004(8)
C164 0.076(9) 0.031(7) 0.085(10) 0.000(6) 0.019(8) -0.001(6)
C165 0.088(12) 0.060(11) 0.114(14) -0.027(11) -0.035(11) 0.015(9)
C166 0.097(13) 0.044(10) 0.112(15) 0.008(10) -0.002(11) -0.001(9)
C171 0.067(7) 0.034(7) 0.059(7) 0.002(5) 0.009(6) -0.009(6)
C173 0.082(9) 0.034(8) 0.083(10) -0.008(7) 0.004(8) -0.021(7)
C175 0.087(10) 0.018(6) 0.109(13) -0.004(7) 0.015(9) 0.000(6)
C202 0.15(2) 0.11(2) 0.20(3) 0.10(2) 0.11(2) 0.080(18)
C203 0.16(2) 0.12(2) 0.15(2) 0.085(19) 0.086(19) 0.080(19)
C204 0.092(11) 0.049(9) 0.073(9) -0.004(7) 0.005(8) 0.009(8)
C205 0.074(9) 0.052(9) 0.069(9) 0.005(7) -0.009(7) 0.003(7)
C206 0.081(10) 0.070(11) 0.065(9) 0.022(8) -0.008(7) -0.012(9)
C212 0.24(4) 0.13(3) 0.22(3) 0.12(3) 0.16(3) 0.11(3)
C213 0.17(3) 0.15(3) 0.19(3) 0.11(2) 0.12(2) 0.10(2)
C214 0.093(12) 0.058(11) 0.099(12) 0.023(9) 0.041(10) 0.019(9)
C215 0.109(14) 0.059(11) 0.145(18) 0.033(12) 0.077(14) 0.023(10)
C216 0.149(19) 0.044(10) 0.16(2) 0.022(11) 0.101(17) 0.032(10)
C222 0.068(8) 0.056(9) 0.050(7) 0.009(6) 0.001(6) 0.001(7)
C223 0.061(8) 0.066(10) 0.057(8) 0.006(7) 0.004(6) 0.008(7)
C224 0.058(7) 0.046(8) 0.069(8) 0.008(6) 0.001(6) 0.003(6)
C225 0.129(17) 0.13(2) 0.069(10) 0.016(11) 0.041(11) 0.061(15)
C226 0.088(12) 0.099(16) 0.114(16) 0.049(13) 0.020(11) 0.046(11)
C231 0.062(8) 0.047(8) 0.071(8) 0.001(6) 0.020(7) 0.005(6)
C233 0.079(10) 0.059(10) 0.076(10) 0.009(8) 0.028(8) 0.004(8)
C235 0.055(7) 0.046(8) 0.068(8) 0.006(7) 0.012(6) 0.006(6)
C242 0.083(10) 0.039(8) 0.065(8) 0.011(6) 0.010(7) 0.016(7)
C243 0.064(7) 0.033(7) 0.067(8) -0.004(6) -0.003(6) 0.009(6)
C244 0.064(8) 0.035(7) 0.077(9) 0.004(6) 0.004(7) 0.007(6)
C245 0.071(9) 0.032(8) 0.129(15) 0.001(9) 0.002(9) -0.001(7)
C246 0.086(11) 0.041(9) 0.107(14) 0.024(9) -0.006(10) -0.018(8)
C252 0.145(17) 0.038(8) 0.102(13) 0.025(8) -0.083(13) -0.025(9)
C253 0.142(17) 0.036(9) 0.112(15) 0.026(9) -0.077(14) -0.020(10)
C254 0.066(8) 0.027(6) 0.062(7) -0.001(5) -0.016(6) 0.000(5)
C255 0.059(7) 0.035(7) 0.065(8) -0.005(6) -0.007(6) 0.005(5)
C256 0.070(8) 0.027(6) 0.078(9) 0.008(6) -0.018(7) -0.003(6)
C262 0.077(9) 0.044(9) 0.090(11) 0.006(8) -0.037(8) -0.005(7)
C263 0.075(9) 0.043(8) 0.078(10) -0.005(7) -0.024(8) 0.009(7)
C264 0.057(7) 0.039(7) 0.060(7) -0.004(6) 0.000(6) 0.002(5)
C265 0.074(10) 0.039(8) 0.129(16) 0.010(9) -0.024(10) -0.002(7)
C266 0.082(11) 0.076(14) 0.112(15) 0.052(12) -0.026(10) -0.007(10)
C271 0.048(6) 0.042(7) 0.059(7) -0.008(5) 0.004(5) 0.007(5)
C273 0.053(7) 0.031(6) 0.066(8) -0.010(6) -0.005(6) -0.009(5)
C275 0.061(7) 0.032(7) 0.054(7) 0.003(5) 0.003(5) 0.008(5)
N101 0.085(9) 0.062(9) 0.096(10) -0.019(8) 0.007(7) 0.005(7)
N111 0.080(9) 0.090(12) 0.080(10) -0.014(9) 0.004(8) -0.022(8)
N121 0.062(7) 0.051(7) 0.064(7) 0.004(6) -0.009(5) -0.008(5)
N132 0.070(8) 0.067(10) 0.097(10) -0.019(8) 0.022(7) -0.009(7)
N134 0.065(7) 0.048(7) 0.069(7) -0.015(6) -0.010(5) 0.001(6)
N136 0.067(7) 0.063(9) 0.077(8) -0.007(7) 0.001(6) 0.014(6)
N141 0.071(7) 0.042(7) 0.079(8) 0.001(6) -0.014(6) -0.004(6)
N151 0.102(10) 0.037(7) 0.083(9) 0.009(6) -0.014(8) -0.003(7)
N161 0.090(9) 0.039(7) 0.087(9) -0.003(6) 0.021(7) -0.002(6)
N172 0.075(7) 0.023(5) 0.081(8) 0.000(5) -0.006(6) -0.002(5)
N174 0.083(9) 0.038(7) 0.098(10) 0.001(7) 0.003(7) 0.002(6)
N176 0.075(8) 0.034(7) 0.096(10) -0.008(6) 0.006(7) -0.010(5)
N201 0.117(13) 0.047(8) 0.083(10) 0.019(7) -0.003(9) 0.006(8)
N211 0.112(12) 0.047(8) 0.118(12) 0.016(8) 0.060(10) 0.007(8)
N221 0.053(6) 0.077(10) 0.064(7) 0.002(7) 0.002(5) 0.008(6)
N232 0.070(7) 0.053(8) 0.070(7) 0.008(6) 0.017(6) 0.015(6)
N234 0.069(7) 0.048(7) 0.073(7) 0.007(6) 0.007(6) 0.010(6)
N236 0.051(5) 0.061(8) 0.057(6) 0.001(5) 0.005(5) 0.004(5)
N241 0.083(9) 0.036(7) 0.092(9) 0.001(6) 0.021(7) -0.003(6)
N251 0.076(8) 0.046(7) 0.082(8) 0.014(6) -0.041(7) -0.013(6)
N261 0.048(6) 0.063(9) 0.074(8) -0.004(6) -0.010(5) 0.010(6)
N272 0.056(6) 0.020(5) 0.076(7) 0.003(5) 0.007(5) 0.004(4)
N274 0.056(6) 0.031(5) 0.054(6) -0.003(4) -0.007(4) 0.006(4)
N276 0.059(6) 0.032(6) 0.057(6) 0.000(4) -0.005(5) 0.005(4)
C1A 0.071(16) 0.054(16) 0.054(13) -0.006(11) 0.014(11) -0.006(12)
N2A 0.088(16) 0.060(15) 0.077(15) -0.007(12) 0.042(13) 0.010(12)
N5A 0.067(14) 0.10(2) 0.066(13) -0.020(14) 0.022(11) -0.006(13)
C3A 0.067(15) 0.08(2) 0.066(15) -0.014(14) 0.016(12) -0.018(14)
C4A 0.071(16) 0.09(2) 0.045(12) -0.016(13) 0.003(11) 0.009(14)
C6A 0.079(17) 0.10(2) 0.043(12) -0.018(14) 0.018(12) -0.020(17)
C7A 0.09(2) 0.09(3) 0.10(2) -0.03(2) 0.038(18) 0.02(2)
C8A 0.11(3) 0.08(2) 0.12(3) -0.01(2) -0.01(2) 0.03(2)
C9A 0.088(19) 0.050(16) 0.12(2) -0.013(16) 0.042(17) 0.025(14)
C10A 0.079(19) 0.08(2) 0.077(18) -0.004(16) 0.039(15) -0.002(16)
N11A 0.11(2) 0.051(16) 0.14(3) -0.027(17) 0.08(2) -0.012(15)
N14A 0.09(2) 0.058(17) 0.13(3) 0.002(16) 0.07(2) 0.005(14)
C12A 0.12(3) 0.09(3) 0.17(3) 0.03(2) 0.09(2) 0.02(2)
C13A 0.12(3) 0.06(2) 0.17(3) 0.02(2) 0.08(2) 0.029(19)
C15A 0.16(3) 0.06(2) 0.16(3) 0.05(2) 0.09(3) 0.04(2)
C16A 0.19(4) 0.07(2) 0.12(3) 0.00(2) 0.10(3) 0.05(3)
C17A 0.17(4) 0.06(2) 0.17(4) -0.02(3) 0.05(3) 0.03(3)
C18A 0.15(3) 0.08(3) 0.17(4) -0.01(3) 0.06(3) 0.00(2)
C19A 0.084(19) 0.050(17) 0.10(2) -0.016(16) 0.031(17) -0.005(14)
C20A 0.09(2) 0.055(18) 0.11(3) -0.011(17) 0.050(19) -0.004(15)
C21A 0.15(4) 0.053(19) 0.11(3) -0.019(17) 0.09(3) -0.01(2)
C22A 0.09(2) 0.07(2) 0.11(3) 0.00(2) 0.02(2) -0.002(19)
C23A 0.14(4) 0.09(3) 0.10(3) -0.03(2) 0.03(3) -0.04(3)
C24A 0.066(19) 0.08(3) 0.13(3) -0.03(2) 0.02(2) -0.015(16)
C40A 0.25(5) 0.25(5) 0.23(5) 0.02(5) 0.02(5) -0.02(5)
C41A 0.18(4) 0.20(5) 0.18(4) 0.02(4) 0.01(4) -0.03(4)
C42A 0.18(4) 0.23(5) 0.16(4) 0.01(4) 0.07(4) -0.01(4)
C43A 0.17(4) 0.22(5) 0.16(4) 0.00(4) 0.11(3) -0.01(4)
C44A 0.21(4) 0.23(5) 0.15(4) 0.02(4) 0.10(4) -0.01(4)
C45A 0.22(5) 0.24(5) 0.21(5) 0.03(4) 0.08(4) -0.02(4)
C40D 0.25(5) 0.31(6) 0.26(5) 0.02(5) 0.10(5) 0.05(5)
C41D 0.27(5) 0.32(6) 0.27(5) 0.02(5) 0.07(5) 0.05(5)
C42D 0.28(5) 0.33(6) 0.22(5) -0.03(5) 0.10(5) 0.11(5)
C43D 0.25(5) 0.34(6) 0.26(5) 0.02(5) 0.11(5) 0.12(5)
C44D 0.21(4) 0.29(6) 0.23(5) 0.10(4) 0.16(4) 0.08(4)
C45D 0.21(4) 0.32(6) 0.21(4) 0.07(4) 0.17(4) 0.05(4)
C40F 0.11(4) 0.19(6) 0.15(5) 0.01(5) 0.04(4) 0.00(4)
C41F 0.09(4) 0.19(5) 0.16(5) 0.00(5) 0.03(4) 0.01(4)
C42F 0.07(3) 0.16(5) 0.16(5) -0.03(4) 0.06(3) 0.00(4)
C43F 0.13(4) 0.19(6) 0.19(5) -0.01(5) 0.07(4) -0.02(4)
C44F 0.12(4) 0.19(6) 0.17(5) 0.00(5) 0.07(4) -0.02(4)
C45F 0.11(4) 0.17(6) 0.15(5) 0.03(5) 0.05(4) -0.03(4)
C1B 0.09(2) 0.08(3) 0.21(4) 0.01(3) 0.06(3) 0.03(2)
N2B 0.12(2) 0.07(2) 0.20(3) 0.03(2) 0.07(2) 0.021(17)
N5B 0.10(2) 0.10(3) 0.24(4) 0.01(3) 0.08(3) 0.03(2)
C3B 0.10(2) 0.09(3) 0.21(4) -0.01(3) 0.03(3) 0.03(2)
C4B 0.11(3) 0.10(3) 0.25(4) -0.02(3) 0.03(3) 0.02(3)
C6B 0.12(3) 0.15(4) 0.27(5) -0.04(4) 0.05(4) 0.03(3)
C7B 0.11(3) 0.19(4) 0.26(5) -0.05(4) 0.08(3) 0.00(3)
C8B 0.15(4) 0.21(5) 0.28(5) -0.05(5) 0.05(4) 0.01(4)
C9B 0.13(3) 0.17(4) 0.25(5) -0.04(4) 0.03(4) -0.01(3)
C10B 0.13(3) 0.07(2) 0.19(3) 0.04(2) 0.11(3) 0.06(2)
N11B 0.14(3) 0.12(3) 0.19(3) 0.07(3) 0.07(3) 0.05(2)
N14B 0.17(3) 0.08(2) 0.20(3) 0.05(2) 0.11(3) 0.05(2)
C12B 0.15(3) 0.15(3) 0.20(4) 0.04(3) 0.08(3) 0.05(3)
C13B 0.14(3) 0.11(3) 0.17(3) 0.03(3) 0.09(2) 0.05(2)
C15B 0.13(3) 0.14(4) 0.18(4) -0.01(3) 0.06(3) 0.01(3)
C16B 0.15(4) 0.15(4) 0.15(4) 0.05(3) 0.05(3) 0.02(3)
C17B 0.17(4) 0.16(4) 0.18(4) 0.02(4) 0.03(3) 0.05(3)
C18B 0.15(4) 0.16(4) 0.19(4) 0.06(3) 0.07(3) 0.06(3)
C19B 0.20(6) 0.10(4) 0.27(9) 0.01(5) 0.17(7) 0.03(4)
C20B 0.15(4) 0.16(5) 0.17(4) -0.02(4) 0.11(4) -0.01(4)
C21B 0.15(3) 0.13(4) 0.18(5) -0.05(4) 0.03(4) 0.03(3)
C22B 0.14(4) 0.14(4) 0.20(5) -0.06(4) 0.05(4) 0.04(4)
C23B 0.17(4) 0.12(4) 0.22(6) -0.05(4) 0.04(4) 0.03(3)
C24B 0.19(5) 0.14(5) 0.25(6) -0.07(5) 0.08(5) 0.04(4)
C40B 0.20(5) 0.13(4) 0.36(6) 0.05(4) 0.12(5) 0.11(4)
C41B 0.22(5) 0.08(3) 0.39(6) 0.08(4) 0.11(5) 0.11(3)
C42B 0.27(5) 0.19(5) 0.42(6) 0.03(5) 0.10(5) 0.06(5)
C43B 0.29(6) 0.21(5) 0.43(7) 0.01(5) 0.08(5) 0.05(5)
C44B 0.28(5) 0.18(5) 0.39(6) -0.02(5) 0.08(5) 0.05(5)
C45B 0.23(5) 0.14(4) 0.36(6) 0.01(5) 0.10(5) 0.05(4)
C40I 0.17(5) 0.21(6) 0.19(6) 0.000 0.03(5) 0.000
C41I 0.15(4) 0.19(5) 0.19(4) -0.06(4) 0.03(4) 0.01(3)
C42I 0.16(4) 0.17(4) 0.16(4) -0.06(3) 0.02(3) 0.01(3)
C43I 0.12(4) 0.12(4) 0.13(4) 0.000 0.04(3) 0.000
C40K 0.12(3) 0.13(3) 0.17(4) -0.02(3) 0.02(3) 0.06(3)
C41K 0.15(3) 0.12(3) 0.12(3) 0.00(3) 0.04(3) 0.01(3)
C42K 0.16(3) 0.14(4) 0.12(3) 0.02(3) 0.05(3) -0.01(3)
C43K 0.08(2) 0.17(3) 0.14(3) 0.06(3) 0.01(2) -0.01(2)
C44K 0.036(11) 0.025(6) 0.073(7) 0.013(5) 0.008(6) 0.011(6)
C45K 0.13(3) 0.11(3) 0.17(3) -0.01(3) 0.01(3) 0.04(2)
C40H 0.14(4) 0.18(4) 0.22(5) -0.02(4) 0.00(4) 0.01(4)
C41H 0.15(3) 0.15(4) 0.23(4) 0.01(4) 0.00(4) 0.01(3)
C42H 0.036(11) 0.025(6) 0.073(7) 0.013(5) 0.008(6) 0.011(6)
C43H 0.15(3) 0.15(4) 0.17(4) 0.03(3) -0.02(3) -0.01(3)
C44H 0.12(3) 0.18(4) 0.17(4) 0.01(4) 0.06(3) -0.01(3)
C45H 0.16(4) 0.17(4) 0.21(4) -0.04(4) 0.03(4) 0.03(3)
C40E 0.34(6) 0.12(4) 0.23(5) 0.05(4) 0.05(5) -0.06(4)
C41E 0.35(6) 0.11(4) 0.22(5) -0.01(4) 0.03(5) -0.03(4)
C42E 0.36(6) 0.14(4) 0.20(5) 0.00(4) 0.03(5) 0.03(5)
C43E 0.35(6) 0.17(4) 0.23(5) 0.02(4) 0.03(5) 0.00(5)
C44E 0.31(6) 0.17(4) 0.21(5) 0.05(4) 0.04(5) -0.02(5)
C45E 0.31(5) 0.12(4) 0.16(4) 0.03(3) 0.02(4) -0.04(4)
C40G 0.27(5) 0.33(6) 0.28(6) 0.01(5) 0.14(5) -0.01(5)
C41G 0.24(5) 0.34(7) 0.30(6) 0.01(5) 0.16(5) -0.01(5)
C42G 0.24(5) 0.35(7) 0.31(6) 0.03(5) 0.13(5) 0.01(5)
C43G 0.24(5) 0.33(7) 0.28(6) 0.06(5) 0.15(5) 0.02(5)
C44G 0.24(5) 0.31(6) 0.26(5) 0.10(5) 0.16(4) 0.00(5)
C45G 0.27(5) 0.31(6) 0.25(6) 0.05(5) 0.17(5) -0.01(5)
C40J 0.18(4) 0.15(4) 0.12(3) 0.04(3) 0.05(3) 0.07(3)
C41J 0.16(3) 0.11(3) 0.10(3) 0.02(2) 0.02(2) 0.05(3)
C42J 0.19(4) 0.10(3) 0.14(3) 0.03(3) 0.02(3) 0.02(3)
C43J 0.14(3) 0.13(3) 0.14(3) 0.04(3) 0.03(3) 0.05(3)
C44J 0.15(3) 0.13(3) 0.13(3) 0.03(3) 0.03(3) 0.06(3)
C45J 0.16(3) 0.17(4) 0.14(3) 0.05(3) 0.03(3) 0.07(3)
C40C 0.14(4) 0.19(5) 0.11(4) 0.02(4) -0.03(4) 0.10(4)
C41C 0.15(4) 0.20(5) 0.13(4) 0.01(5) -0.03(4) 0.10(4)
C42C 0.11(4) 0.20(5) 0.15(4) 0.03(4) -0.06(4) 0.11(4)
C43C 0.12(4) 0.19(5) 0.14(5) 0.03(5) -0.03(4) 0.07(4)
C44C 0.11(4) 0.17(5) 0.12(4) 0.05(4) -0.02(3) 0.07(4)
C45C 0.12(4) 0.19(5) 0.11(4) 0.03(4) -0.02(4) 0.08(4)

loop_
_atom_type_symbol
_atom_type_description
_atom_type_scat_dispersion_real
_atom_type_scat_dispersion_imag
_atom_type_scat_source
C C 0.0181 0.0091 'International Tables Vol C Tables 4.2.6.8 and 6.1.1.4'
H H 0.0000 0.0000 'International Tables Vol C Tables 4.2.6.8 and 6.1.1.4'
N N 0.0311 0.0180 'International Tables Vol C Tables 4.2.6.8 and 6.1.1.4'
Zn Zn -1.5491 0.6778 'International Tables Vol C Tables 4.2.6.8 and 6.1.1.4'
I I -0.3257 6.8362 'International Tables Vol C Tables 4.2.6.8 and 6.1.1.4'

loop_
_exptl_crystal_face_index_h
_exptl_crystal_face_index_k
_exptl_crystal_face_index_l
_exptl_crystal_face_perp_dist
_exptl_oxdiff_crystal_face_indexfrac_h
_exptl_oxdiff_crystal_face_indexfrac_k
_exptl_oxdiff_crystal_face_indexfrac_l
_exptl_oxdiff_crystal_face_x
_exptl_oxdiff_crystal_face_y
_exptl_oxdiff_crystal_face_z
-20 1 -7 0.0523 -19.9943 0.9974 -7.0014 0.9752 -0.1334 -0.3029
16 -2 -16 0.0589 16.0029 -2.0075 -15.9998 -0.4255 -0.8777 -0.0398
7 -9 -8 0.1131 7.0019 -9.0078 -7.9943 -0.5046 -0.4361 -0.8113
-17 -6 -1 0.0859 -16.9966 -6.0036 -0.9960 0.4520 0.1064 -0.8822
20 -4 2 0.0931 19.9961 -4.0010 2.0032 -1.0060 -0.0966 -0.0258
-18 -1 -8 0.0399 -17.9942 -1.0040 -8.0001 0.8306 -0.1990 -0.4695
4 -9 4 0.1300 3.9983 -9.0029 4.0067 -0.6089 0.1379 -0.7709
20 1 6 0.0578 19.9946 1.0032 6.0000 -0.8735 0.0895 0.4887
15 7 2 0.1232 14.6974 6.8914 2.2335 -0.3461 -0.0281 0.9378
13 -4 12 0.0915 12.9939 -3.9970 12.0039 -0.9124 0.4232 -0.0700
0 9 -1 0.1387 0.0000 9.0041 -1.0064 0.3922 -0.0382 0.8632
14 -1 -19 0.0475 14.0043 -1.0082 -19.0007 -0.2476 -0.9950 -0.0007
8 0 -20 0.0684 7.8319 0.3014 -20.3156 0.0791 -0.9968 0.0092
-12 0 19 0.0152 -12.0046 0.0077 19.0014 0.1258 0.9757 -0.0615
-3 8 11 0.1080 -3.0036 8.0086 10.9953 0.2464 0.5350 0.8067
14 4 -15 0.1012 14.0027 3.9960 -15.0039 -0.1150 -0.8088 0.5139

loop_
_geom_angle_atom_site_label_1
_geom_angle_atom_site_label_2
_geom_angle_atom_site_label_3
_geom_angle
_geom_angle_site_symmetry_1
_geom_angle_site_symmetry_3
N101 Zn1 N161 101.0(7) . 3_545
N101 Zn1 I11A 107.5(6) . .
N161 Zn1 I11A 108.6(6) 3_545 .
N101 Zn1 I12B 108.5(5) . .
N161 Zn1 I12B 108.6(5) 3_545 .
N101 Zn1 I11B 106.2(5) . .
N161 Zn1 I11B 109.4(4) 3_545 .
I12B Zn1 I11B 121.2(2) . .
N101 Zn1 I12A 110.0(5) . .
N161 Zn1 I12A 104.9(5) 3_545 .
I11A Zn1 I12A 122.7(5) . .
N141 Zn2 N111 101.7(7) . .
N141 Zn2 I22B 111.8(9) . .
N111 Zn2 I22B 116.6(12) . .
N141 Zn2 I21A 107.0(5) . .
N111 Zn2 I21A 110.5(5) . .
N141 Zn2 I22A 106.1(4) . .
N111 Zn2 I22A 101.4(6) . .
I21A Zn2 I22A 127.34(16) . .
N141 Zn2 I21B 104.7(6) . .
N111 Zn2 I21B 104.3(6) . .
I22B Zn2 I21B 116.2(12) . .
N121 Zn5 N251 96.9(5) 3_454 .
N121 Zn5 I51B 109.5(5) 3_454 .
N251 Zn5 I51B 102.6(6) . .
N121 Zn5 I52A 103.5(4) 3_454 .
N251 Zn5 I52A 112.9(5) . .
N121 Zn5 I52B 106.5(4) 3_454 .
N251 Zn5 I52B 104.2(5) . .
I51B Zn5 I52B 131.4(4) . .
N121 Zn5 I51A 106.0(4) 3_454 .
N251 Zn5 I51A 107.0(6) . .
I52A Zn5 I51A 126.2(2) . .
N201 Zn3A N151 94.6(7) . .
N201 Zn3A I32A 103.5(7) . .
N151 Zn3A I32A 105.9(6) . .
N201 Zn3A I31A 110.2(7) . .
N151 Zn3A I31A 103.8(7) . .
I32A Zn3A I31A 132.4(5) . .
N241 Zn4A N211 101.0(10) . .
N241 Zn4A I41A 117.1(11) . .
N211 Zn4A I41A 115.4(11) . .
N241 Zn4A I42A 99.0(10) . .
N211 Zn4A I42A 95.8(11) . .
I41A Zn4A I42A 124.2(9) . .
N221 Zn6A N261 105.3(7) 3 .
N221 Zn6A I61A 112.0(6) 3 .
N261 Zn6A I61A 107.6(6) . .
N221 Zn6A I62A 104.8(6) 3 .
N261 Zn6A I62A 102.6(6) . .
I61A Zn6A I62A 123.0(4) . .
N151 Zn3B N201 107.7(9) . .
N151 Zn3B I31B 106.7(11) . .
N201 Zn3B I31B 106.0(9) . .
N151 Zn3B I32B 109.1(9) . .
N201 Zn3B I32B 106.8(9) . .
I31B Zn3B I32B 119.9(6) . .
N241 Zn4B N211 101.5(7) . .
N241 Zn4B I41B 109.7(5) . .
N211 Zn4B I41B 103.5(6) . .
N241 Zn4B I42B 107.5(5) . .
N211 Zn4B I42B 109.0(6) . .
I41B Zn4B I42B 123.5(4) . .
I62B Zn6B N261 113.9(9) . .
I62B Zn6B N221 107.4(8) . 3
N261 Zn6B N221 91.1(8) . 3
I62B Zn6B I61B 128.7(8) . .
N261 Zn6B I61B 104.9(8) . .
N221 Zn6B I61B 104.0(8) 3 .
C103 C102 N101 126(2) . .
C103 C102 H102 117.2 . .
N101 C102 H102 117.2 . .
C104 C103 C102 119(2) . .
C104 C103 H103 120.4 . .
C102 C103 H103 120.3 . .
C103 C104 C105 119(2) . .
C103 C104 C131 120.2(19) . .
C105 C104 C131 120.6(18) . .
C104 C105 C106 116(2) . .
C104 C105 H105 121.8 . .
C106 C105 H105 121.8 . .
N101 C106 C105 126(2) . .
N101 C106 H106 117.2 . .
C105 C106 H106 117.2 . .
N111 C112 C113 124.6(19) . .
N111 C112 H112 117.7 . .
C113 C112 H112 117.7 . .
C114 C113 C112 118.1(17) . .
C114 C113 H113 120.9 . .
C112 C113 H113 120.9 . .
C113 C114 C115 117(2) . .
C113 C114 C133 120.5(16) . .
C115 C114 C133 123(2) . .
C116 C115 C114 117(3) . .
C116 C115 H115 121.3 . .
C114 C115 H115 121.3 . .
N111 C116 C115 127(3) . .
N111 C116 H116 116.6 . .
C115 C116 H116 116.6 . .
N121 C122 C123 123.8(18) . .
N121 C122 H122 118.1 . .
C123 C122 H122 118.1 . .
C124 C123 C122 119.3(19) . .
C124 C123 H123 120.3 . .
C122 C123 H123 120.3 . .
C123 C124 C125 117.5(15) . .
C123 C124 C135 121.5(15) . .
C125 C124 C135 120.6(13) . .
C126 C125 C124 120.8(15) . .
C126 C125 H125 119.6 . .
C124 C125 H125 119.6 . .
C125 C126 N121 121.9(16) . .
C125 C126 H126 119.0 . .
N121 C126 H126 119.0 . .
N132 C131 N136 128.1(18) . .
N132 C131 C104 113.7(15) . .
N136 C131 C104 118.2(16) . .
N134 C133 N132 124.0(18) . .
N134 C133 C114 119.3(17) . .
N132 C133 C114 115.9(16) . .
N136 C135 N134 125.6(15) . .
N136 C135 C124 116.7(15) . .
N134 C135 C124 117.4(14) . .
C143 C142 N141 120.7(15) . .
C143 C142 H142 119.7 . .
N141 C142 H142 119.7 . .
C142 C143 C144 124.3(15) . .
C142 C143 H143 117.8 . .
C144 C143 H143 117.8 . .
C145 C144 C143 114.4(16) . .
C145 C144 C171 122.1(17) . .
C143 C144 C171 123.5(14) . .
C146 C145 C144 121(2) . .
C146 C145 H145 119.5 . .
C144 C145 H145 119.5 . .
C145 C146 N141 123.0(18) . .
C145 C146 H146 118.5 . .
N141 C146 H146 118.5 . .
N151 C152 C153 124.4(17) . .
N151 C152 H152 117.8 . .
C153 C152 H152 117.8 . .
C152 C153 C154 119.3(16) . .
C152 C153 H153 120.4 . .
C154 C153 H153 120.4 . .
C155 C154 C153 114.3(18) . .
C155 C154 C173 121.8(18) . .
C153 C154 C173 123.8(15) . .
C156 C155 C154 122(2) . .
C156 C155 H155 118.9 . .
C154 C155 H155 118.9 . .
C155 C156 N151 125(2) . .
C155 C156 H156 117.5 . .
N151 C156 H156 117.5 . .
N161 C162 C163 123.5(19) . .
N161 C162 H162 118.3 . .
C163 C162 H162 118.3 . .
C162 C163 C164 120.0(19) . .
C162 C163 H163 120.0 . .
C164 C163 H163 120.0 . .
C163 C164 C165 118.4(17) . .
C163 C164 C175 121.7(17) . .
C165 C164 C175 119.3(16) . .
C166 C165 C164 120.3(18) . .
C166 C165 H165 119.8 . .
C164 C165 H165 119.8 . .
N161 C166 C165 117.8(18) . .
N161 C166 H166 121.1 . .
C165 C166 H166 121.1 . .
N172 C171 N176 124.4(14) . .
N172 C171 C144 116.3(14) . .
N176 C171 C144 119.1(14) . .
N174 C173 N172 125.4(15) . .
N174 C173 C154 117.0(17) . .
N172 C173 C154 117.3(14) . .
N176 C175 N174 126.6(14) . .
N176 C175 C164 118.5(15) . .
N174 C175 C164 115.0(16) . .
N201 C202 C203 122(2) . .
N201 C202 H202 119.0 . .
C203 C202 H202 119.0 . .
C204 C203 C202 117(2) . .
C204 C203 H203 121.3 . .
C202 C203 H203 121.3 . .
C205 C204 C203 118.4(18) . .
C205 C204 C231 123.9(16) . .
C203 C204 C231 117.7(18) . .
C204 C205 C206 118.7(18) . .
C204 C205 H205 120.6 . .
C206 C205 H205 120.6 . .
N201 C206 C205 121.9(18) . .
N201 C206 H206 119.0 . .
C205 C206 H206 119.0 . .
N211 C212 C213 122(2) . .
N211 C212 H212 119.1 . .
C213 C212 H212 119.1 . .
C214 C213 C212 123(2) . .
C214 C213 H213 118.3 . .
C212 C213 H213 118.3 . .
C213 C214 C215 115.5(18) . .
C213 C214 C233 124.2(18) . .
C215 C214 C233 120.2(17) . .
C214 C215 C216 115.3(19) . .
C214 C215 H215 122.3 . .
C216 C215 H215 122.3 . .
N211 C216 C215 124.5(18) . .
N211 C216 H216 117.8 . .
C215 C216 H216 117.8 . .
C223 C222 N221 120.2(15) . .
C223 C222 H222 119.9 . .
N221 C222 H222 119.9 . .
C222 C223 C224 122.2(15) . .
C222 C223 H223 118.9 . .
C224 C223 H223 118.9 . .
C225 C224 C223 118.3(15) . .
C225 C224 C235 118.0(15) . .
C223 C224 C235 123.2(14) . .
C224 C225 C226 117.7(17) . .
C224 C225 H225 121.2 . .
C226 C225 H225 121.2 . .
N221 C226 C225 123.3(18) . .
N221 C226 H226 118.4 . .
C225 C226 H226 118.4 . .
N232 C231 N236 124.6(14) . .
N232 C231 C204 119.0(14) . .
N236 C231 C204 116.5(14) . .
N232 C233 N234 120.6(14) . .
N232 C233 C214 120.1(15) . .
N234 C233 C214 119.2(16) . .
N234 C235 N236 127.6(13) . .
N234 C235 C224 114.6(13) . .
N236 C235 C224 117.8(13) . .
N241 C242 C243 121.9(14) . .
N241 C242 H242 119.0 . .
C243 C242 H242 119.0 . .
C244 C243 C242 118.4(14) . .
C244 C243 H243 120.8 . .
C242 C243 H243 120.8 . .
C245 C244 C243 118.2(15) . .
C245 C244 C271 119.8(14) . .
C243 C244 C271 122.0(14) . .
C244 C245 C246 117.2(17) . .
C244 C245 H245 121.4 . .
C246 C245 H245 121.4 . .
N241 C246 C245 126.6(18) . .
N241 C246 H246 116.7 . .
C245 C246 H246 116.7 . .
N251 C252 C253 123.5(15) . .
N251 C252 H252 118.2 . .
C253 C252 H252 118.2 . .
C254 C253 C252 116.7(15) . .
C254 C253 H253 121.6 . .
C252 C253 H253 121.6 . .
C255 C254 C253 119.1(13) . .
C255 C254 C273 122.9(12) . .
C253 C254 C273 117.9(13) . .
C254 C255 C256 120.2(13) . .
C254 C255 H255 119.9 . .
C256 C255 H255 119.9 . .
N251 C256 C255 121.6(13) . .
N251 C256 H256 119.2 . .
C255 C256 H256 119.2 . .
N261 C262 C263 124.6(17) . .
N261 C262 H262 117.7 . .
C263 C262 H262 117.7 . .
C264 C263 C262 117.3(15) . .
C264 C263 H263 121.3 . .
C262 C263 H263 121.3 . .
C263 C264 C265 118.9(14) . .
C263 C264 C275 119.6(13) . .
C265 C264 C275 121.4(14) . .
C266 C265 C264 116.8(16) . .
C266 C265 H265 121.6 . .
C264 C265 H265 121.6 . .
N261 C266 C265 124.0(16) . .
N261 C266 H266 118.0 . .
C265 C266 H266 118.0 . .
N272 C271 N276 125.0(13) . .
N272 C271 C244 115.1(12) . .
N276 C271 C244 119.8(12) . .
N274 C273 N272 124.9(13) . .
N274 C273 C254 119.1(12) . .
N272 C273 C254 115.9(11) . .
N276 C275 N274 127.4(13) . .
N276 C275 C264 117.5(12) . .
N274 C275 C264 115.1(12) . .
C106 N101 C102 113(2) . .
C106 N101 Zn1 120.9(17) . .
C102 N101 Zn1 125.8(15) . .
C116 N111 C112 114.7(19) . .
C116 N111 Zn2 119.4(15) . .
C112 N111 Zn2 125.9(15) . .
C122 N121 C126 116.5(15) . .
C122 N121 Zn5 119.3(11) . 3_546
C126 N121 Zn5 124.0(12) . 3_546
C131 N132 C133 112.6(16) . .
C135 N134 C133 115.0(15) . .
C131 N136 C135 114.6(16) . .
C142 N141 C146 116.5(14) . .
C142 N141 Zn2 122.2(11) . .
C146 N141 Zn2 120.8(11) . .
C152 N151 C156 114.6(18) . .
C152 N151 Zn3B 124.9(14) . .
C156 N151 Zn3B 120.5(16) . .
C152 N151 Zn3A 124.2(12) . .
C156 N151 Zn3A 120.3(15) . .
C162 N161 C166 119.7(16) . .
C162 N161 Zn1 126.8(13) . 3_455
C166 N161 Zn1 113.4(12) . 3_455
C171 N172 C173 113.9(13) . .
C173 N174 C175 115.2(15) . .
C175 N176 C171 113.7(14) . .
C202 N201 C206 120.5(17) . .
C202 N201 Zn3B 114.7(17) . .
C206 N201 Zn3B 124.3(16) . .
C202 N201 Zn3A 122.5(16) . .
C206 N201 Zn3A 116.9(15) . .
C216 N211 C212 119.0(19) . .
C216 N211 Zn4A 112.6(15) . .
C212 N211 Zn4A 128.2(17) . .
C216 N211 Zn4B 123.2(14) . .
C212 N211 Zn4B 117.6(17) . .
C226 N221 C222 118.0(14) . .
C226 N221 Zn6A 119.7(12) . 3_445
C222 N221 Zn6A 122.2(12) . 3_445
C226 N221 Zn6B 117.6(12) . 3_445
C222 N221 Zn6B 124.3(12) . 3_445
C231 N232 C233 116.4(13) . .
C235 N234 C233 116.1(14) . .
C235 N236 C231 113.7(13) . .
C242 N241 C246 117.1(14) . .
C242 N241 Zn4B 123.1(12) . .
C246 N241 Zn4B 119.7(12) . .
C242 N241 Zn4A 109.3(14) . .
C246 N241 Zn4A 133.4(15) . .
C252 N251 C256 118.6(12) . .
C252 N251 Zn5 117.0(10) . .
C256 N251 Zn5 123.7(10) . .
C266 N261 C262 118.3(15) . .
C266 N261 Zn6A 115.4(13) . .
C262 N261 Zn6A 126.2(13) . .
C266 N261 Zn6B 125.1(13) . .
C262 N261 Zn6B 116.3(13) . .
C271 N272 C273 114.7(12) . .
C273 N274 C275 113.9(12) . .
C275 N276 C271 114.0(12) . .
N5A C1A N2A 113(3) . .
N5A C1A C10A 125(3) . .
N2A C1A C10A 121(3) . .
C1A N2A C3A 107(2) . .
C1A N2A C19A 126(3) . .
C3A N2A C19A 126(3) . .
C1A N5A C4A 105(3) . .
C9A C3A C4A 128(4) . .
C9A C3A N2A 132(3) . .
C4A C3A N2A 100(3) . .
C6A C4A N5A 128(3) . .
C6A C4A C3A 116(4) . .
N5A C4A C3A 115(3) . .
C4A C6A C7A 118(4) . .
C4A C6A H6A 121.2 . .
C7A C6A H6A 121.2 . .
C6A C7A C8A 129(4) . .
C6A C7A H7A 115.6 . .
C8A C7A H7A 115.6 . .
C7A C8A C9A 110(4) . .
C7A C8A H8A 124.8 . .
C9A C8A H8A 124.8 . .
C3A C9A C8A 119(4) . .
C3A C9A H9A 120.5 . .
C8A C9A H9A 120.5 . .
N14A C10A C1A 122(3) . .
N14A C10A N11A 120(3) . .
C1A C10A N11A 118(3) . .
C24A N11A C12A 132(3) . .
C24A N11A C10A 129(4) . .
C12A N11A C10A 98(3) . .
C10A N14A C13A 99(3) . .
C13A C12A C18A 120.0 . .
C13A C12A N11A 109(3) . .
C18A C12A N11A 131(3) . .
C12A C13A C15A 120.0 . .
C12A C13A N14A 114(3) . .
C15A C13A N14A 126(3) . .
C13A C15A C16A 120.0 . .
C13A C15A H15A 120.0 . .
C16A C15A H15A 120.0 . .
C17A C16A C15A 120.0 . .
C17A C16A H16A 120.0 . .
C15A C16A H16A 120.0 . .
C18A C17A C16A 120.0 . .
C18A C17A H17A 120.0 . .
C16A C17A H17A 120.0 . .
C17A C18A C12A 120.0 . .
C17A C18A H18A 120.0 . .
C12A C18A H18A 120.0 . .
N2A C19A C20A 111(3) . .
N2A C19A H19A 109.4 . .
C20A C19A H19A 109.4 . .
N2A C19A H19B 109.4 . .
C20A C19A H19B 109.4 . .
H19A C19A H19B 108.0 . .
C21A C20A C19A 114(3) . .
C21A C20A H20A 108.9 . .
C19A C20A H20A 108.9 . .
C21A C20A H20B 108.9 . .
C19A C20A H20B 108.9 . .
H20A C20A H20B 107.7 . .
C20A C21A C22A 129(4) . .
C20A C21A H21A 115.7 . .
C22A C21A H21A 115.7 . .
C23A C22A C21A 124(4) . .
C23A C22A H22A 117.9 . .
C21A C22A H22A 117.9 . .
C22A C23A C24A 114(4) . .
C22A C23A H23A 108.8 . .
C24A C23A H23A 108.8 . .
C22A C23A H23B 108.8 . .
C24A C23A H23B 108.8 . .
H23A C23A H23B 107.7 . .
N11A C24A C23A 111(4) . .
N11A C24A H24A 109.4 . .
C23A C24A H24A 109.4 . .
N11A C24A H24B 109.4 . .
C23A C24A H24B 109.4 . .
H24A C24A H24B 108.0 . .
C45A C40A C41A 110(4) . .
C45A C40A H40A 109.6 . .
C41A C40A H40A 109.6 . .
C45A C40A H40B 109.6 . .
C41A C40A H40B 109.6 . .
H40A C40A H40B 108.1 . .
C42A C41A C40A 107(4) . .
C42A C41A H41A 110.3 . .
C40A C41A H41A 110.3 . .
C42A C41A H41B 110.3 . .
C40A C41A H41B 110.3 . .
H41A C41A H41B 108.6 . .
C41A C42A C43A 109(4) . .
C41A C42A H42A 109.9 . .
C43A C42A H42A 109.9 . .
C41A C42A H42B 109.9 . .
C43A C42A H42B 109.9 . .
H42A C42A H42B 108.3 . .
C44A C43A C42A 114(4) . .
C44A C43A H43A 108.6 . .
C42A C43A H43A 108.6 . .
C44A C43A H43B 108.6 . .
C42A C43A H43B 108.6 . .
H43A C43A H43B 107.6 . .
C45A C44A C43A 112(4) . .
C45A C44A H44A 109.2 . .
C43A C44A H44A 109.2 . .
C45A C44A H44B 109.2 . .
C43A C44A H44B 109.2 . .
H44A C44A H44B 107.9 . .
C44A C45A C40A 111(4) . .
C44A C45A H45A 109.5 . .
C40A C45A H45A 109.5 . .
C44A C45A H45B 109.5 . .
C40A C45A H45B 109.5 . .
H45A C45A H45B 108.1 . .
C45D C40D C41D 106(3) . .
C45D C40D H40C 110.5 . .
C41D C40D H40C 110.5 . .
C45D C40D H40D 110.5 . .
C41D C40D H40D 110.5 . .
H40C C40D H40D 108.7 . .
C40D C41D C42D 105(4) . .
C40D C41D H41C 110.7 . .
C42D C41D H41C 110.7 . .
C40D C41D H41D 110.7 . .
C42D C41D H41D 110.7 . .
H41C C41D H41D 108.8 . .
C43D C42D C41D 103(3) . .
C43D C42D H42C 111.2 . .
C41D C42D H42C 111.2 . .
C43D C42D H42D 111.2 . .
C41D C42D H42D 111.2 . .
H42C C42D H42D 109.1 . .
C42D C43D C44D 108(3) . .
C42D C43D H43C 110.1 . .
C44D C43D H43C 110.1 . .
C42D C43D H43D 110.1 . .
C44D C43D H43D 110.1 . .
H43C C43D H43D 108.4 . .
C43D C44D C45D 110(3) . .
C43D C44D H44C 109.6 . .
C45D C44D H44C 109.6 . .
C43D C44D H44D 109.6 . .
C45D C44D H44D 109.6 . .
H44C C44D H44D 108.2 . .
C40D C45D C44D 107(3) . .
C40D C45D H45C 110.3 . .
C44D C45D H45C 110.3 . .
C40D C45D H45D 110.3 . .
C44D C45D H45D 110.3 . .
H45C C45D H45D 108.6 . .
C41F C40F C45F 107(3) . .
C41F C40F H40E 110.3 . .
C45F C40F H40E 110.3 . .
C41F C40F H40F 110.3 . .
C45F C40F H40F 110.3 . .
H40E C40F H40F 108.6 . .
C42F C41F C40F 107(4) . .
C42F C41F H41E 110.3 . .
C40F C41F H41E 110.3 . .
C42F C41F H41F 110.3 . .
C40F C41F H41F 110.3 . .
H41E C41F H41F 108.5 . .
C41F C42F C43F 107(3) . .
C41F C42F H42E 110.3 . .
C43F C42F H42E 110.3 . .
C41F C42F H42F 110.3 . .
C43F C42F H42F 110.3 . .
H42E C42F H42F 108.6 . .
C42F C43F C44F 107(3) . .
C42F C43F H43E 110.2 . .
C44F C43F H43E 110.2 . .
C42F C43F H43F 110.2 . .
C44F C43F H43F 110.2 . .
H43E C43F H43F 108.5 . .
C45F C44F C43F 112(4) . .
C45F C44F H44E 109.1 . .
C43F C44F H44E 109.1 . .
C45F C44F H44F 109.1 . .
C43F C44F H44F 109.1 . .
H44E C44F H44F 107.9 . .
C44F C45F C40F 109(3) . .
C44F C45F H45E 109.8 . .
C40F C45F H45E 109.8 . .
C44F C45F H45F 109.8 . .
C40F C45F H45F 109.8 . .
H45E C45F H45F 108.3 . .
N5B C1B C10B 135(7) . .
N5B C1B N2B 113(7) . .
C10B C1B N2B 112(4) . .
C1B N2B C3B 100(4) . .
C1B N2B C19B 129(6) . .
C3B N2B C19B 129(5) . .
C1B N5B C4B 112(7) . .
C4B C3B C9B 120.0 . .
C4B C3B N2B 107(4) . .
C9B C3B N2B 133(4) . .
N5B C4B C6B 133(4) . .
N5B C4B C3B 107(4) . .
C6B C4B C3B 120.0 . .
C4B C6B C7B 120.0 . .
C4B C6B H6B 120.0 . .
C7B C6B H6B 120.0 . .
C8B C7B C6B 120.0 . .
C8B C7B H7B 120.0 . .
C6B C7B H7B 120.0 . .
C7B C8B C9B 120.0 . .
C7B C8B H8B 120.0 . .
C9B C8B H8B 120.0 . .
C8B C9B C3B 120.0 . .
C8B C9B H9B 120.0 . .
C3B C9B H9B 120.0 . .
N14B C10B N11B 115(7) . .
N14B C10B C1B 124(6) . .
N11B C10B C1B 121(5) . .
C10B N11B C24B 136(7) . .
C10B N11B C12B 107(4) . .
C24B N11B C12B 116(5) . .
C10B N14B C13B 105(5) . .
C13B C12B C18B 120.0 . .
C13B C12B N11B 100(3) . .
C18B C12B N11B 140(3) . .
C15B C13B C12B 120.0 . .
C15B C13B N14B 127(3) . .
C12B C13B N14B 113(3) . .
C13B C15B C16B 120.0 . .
C13B C15B H15B 120.0 . .
C16B C15B H15B 120.0 . .
C17B C16B C15B 120.0 . .
C17B C16B H16B 120.0 . .
C15B C16B H16B 120.0 . .
C16B C17B C18B 120.0 . .
C16B C17B H17B 120.0 . .
C18B C17B H17B 120.0 . .
C17B C18B C12B 120.0 . .
C17B C18B H18B 120.0 . .
C12B C18B H18B 120.0 . .
C20B C19B N2B 111(4) . .
C20B C19B H19C 109.5 . .
N2B C19B H19C 109.5 . .
C20B C19B H19D 109.5 . .
N2B C19B H19D 109.5 . .
H19C C19B H19D 108.1 . .
C21B C20B C19B 112(6) . .
C21B C20B H20C 109.3 . .
C19B C20B H20C 109.3 . .
C21B C20B H20D 109.3 . .
C19B C20B H20D 109.3 . .
H20C C20B H20D 108.0 . .
C22B C21B C20B 153(10) . .
C22B C21B H21B 103.5 . .
C20B C21B H21B 103.5 . .
C21B C22B C23B 164(8) . .
C21B C22B H22B 97.8 . .
C23B C22B H22B 97.8 . .
C24B C23B C22B 115(7) . .
C24B C23B H23C 108.4 . .
C22B C23B H23C 108.4 . .
C24B C23B H23D 108.4 . .
C22B C23B H23D 108.4 . .
H23C C23B H23D 107.5 . .
N11B C24B C23B 111(6) . .
N11B C24B H24C 109.5 . .
C23B C24B H24C 109.5 . .
N11B C24B H24D 109.5 . .
C23B C24B H24D 109.5 . .
H24C C24B H24D 108.1 . .
C45B C40B C41B 111(4) . .
C45B C40B H40G 109.5 . .
C41B C40B H40G 109.5 . .
C45B C40B H40H 109.5 . .
C41B C40B H40H 109.5 . .
H40G C40B H40H 108.0 . .
C42B C41B C40B 110(3) . .
C42B C41B H41G 109.6 . .
C40B C41B H41G 109.6 . .
C42B C41B H41H 109.6 . .
C40B C41B H41H 109.6 . .
H41G C41B H41H 108.1 . .
C41B C42B C43B 103(3) . .
C41B C42B H42G 111.1 . .
C43B C42B H42G 111.1 . .
C41B C42B H42H 111.1 . .
C43B C42B H42H 111.1 . .
H42G C42B H42H 109.1 . .
C44B C43B C42B 106(4) . .
C44B C43B H43G 110.5 . .
C42B C43B H43G 110.5 . .
C44B C43B H43H 110.5 . .
C42B C43B H43H 110.5 . .
H43G C43B H43H 108.7 . .
C45B C44B C43B 108(3) . .
C45B C44B H44G 110.0 . .
C43B C44B H44G 110.0 . .
C45B C44B H44H 110.0 . .
C43B C44B H44H 110.0 . .
H44G C44B H44H 108.4 . .
C40B C45B C44B 107(3) . .
C40B C45B H45G 110.3 . .
C44B C45B H45G 110.3 . .
C40B C45B H45H 110.3 . .
C44B C45B H45H 110.3 . .
H45G C45B H45H 108.5 . .
C41I C40I C41I 115(3) 2 .
C41I C40I H40I 108.5 2 .
C41I C40I H40I 108.5 . .
C41I C40I H40J 108.5 2 .
C41I C40I H40J 108.5 . .
H40I C40I H40J 107.5 . .
C42I C41I C40I 115(2) . .
C42I C41I H41I 108.4 . .
C40I C41I H41I 108.4 . .
C42I C41I H41J 108.4 . .
C40I C41I H41J 108.4 . .
H41I C41I H41J 107.5 . .
C43I C42I C41I 115(2) . .
C43I C42I H42I 108.6 . .
C41I C42I H42I 108.6 . .
C43I C42I H42J 108.6 . .
C41I C42I H42J 108.6 . .
H42I C42I H42J 107.6 . .
C42I C43I C42I 117(3) . 2
C42I C43I H43I 108.0 . .
C42I C43I H43I 108.0 2 .
C42I C43I H43J 108.0 . .
C42I C43I H43J 108.0 2 .
H43I C43I H43J 107.3 . .
C41K C40K C45K 119(3) . .
C41K C40K H40K 107.6 . .
C45K C40K H40K 107.6 . .
C41K C40K H40L 107.6 . .
C45K C40K H40L 107.6 . .
H40K C40K H40L 107.1 . .
C40K C41K C42K 111(3) . .
C40K C41K H41K 109.3 . .
C42K C41K H41K 109.3 . .
C40K C41K H41L 109.3 . .
C42K C41K H41L 109.3 . .
H41K C41K H41L 108.0 . .
C43K C42K C41K 108(3) . .
C43K C42K H42K 110.1 . .
C41K C42K H42K 110.1 . .
C43K C42K H42L 110.1 . .
C41K C42K H42L 110.1 . .
H42K C42K H42L 108.4 . .
C42K C43K C44K 128(3) . .
C42K C43K H43K 105.2 . .
C44K C43K H43K 105.2 . .
C42K C43K H43L 105.2 . .
C44K C43K H43L 105.2 . .
H43K C43K H43L 105.9 . .
C43K C44K C45K 100(3) . .
C43K C44K H44K 111.9 . .
C45K C44K H44K 111.9 . .
C43K C44K H44L 111.9 . .
C45K C44K H44L 111.9 . .
H44K C44K H44L 109.6 . .
C40K C45K C44K 113(3) . .
C40K C45K H45K 108.9 . .
C44K C45K H45K 108.9 . .
C40K C45K H45L 108.9 . .
C44K C45K H45L 108.9 . .
H45K C45K H45L 107.8 . .
C41H C40H C45H 111(3) . .
C41H C40H H40M 109.3 . .
C45H C40H H40M 109.3 . .
C41H C40H H40N 109.3 . .
C45H C40H H40N 109.3 . .
H40M C40H H40N 108.0 . .
C40H C41H C42H 113(3) . .
C40H C41H H41M 108.9 . .
C42H C41H H41M 108.9 . .
C40H C41H H41N 108.9 . .
C42H C41H H41N 108.9 . .
H41M C41H H41N 107.7 . .
C43H C42H C41H 105(3) . .
C43H C42H H42M 110.7 . .
C41H C42H H42M 110.7 . .
C43H C42H H42N 110.7 . .
C41H C42H H42N 110.7 . .
H42M C42H H42N 108.8 . .
C44H C43H C42H 117(3) . .
C44H C43H H43M 108.0 . .
C42H C43H H43M 108.0 . .
C44H C43H H43N 108.0 . .
C42H C43H H43N 108.0 . .
H43M C43H H43N 107.2 . .
C43H C44H C45H 108(3) . .
C43H C44H H44M 110.1 . .
C45H C44H H44M 110.1 . .
C43H C44H H44N 110.1 . .
C45H C44H H44N 110.1 . .
H44M C44H H44N 108.5 . .
C44H C45H C40H 105(3) . .
C44H C45H H45M 110.7 . .
C40H C45H H45M 110.7 . .
C44H C45H H45N 110.7 . .
C40H C45H H45N 110.7 . .
H45M C45H H45N 108.8 . .
C45E C40E C41E 106(3) . .
C45E C40E H40U 110.5 . .
C41E C40E H40U 110.5 . .
C45E C40E H40V 110.5 . .
C41E C40E H40V 110.5 . .
H40U C40E H40V 108.7 . .
C42E C41E C40E 106(3) . .
C42E C41E H41U 110.5 . .
C40E C41E H41U 110.5 . .
C42E C41E H41V 110.5 . .
C40E C41E H41V 110.5 . .
H41U C41E H41V 108.7 . .
C41E C42E C43E 109(4) . .
C41E C42E H42U 109.9 . .
C43E C42E H42U 109.9 . .
C41E C42E H42V 109.9 . .
C43E C42E H42V 109.9 . .
H42U C42E H42V 108.3 . .
C42E C43E C44E 106(3) . .
C42E C43E H43U 110.5 . .
C44E C43E H43U 110.5 . .
C42E C43E H43V 110.5 . .
C44E C43E H43V 110.5 . .
H43U C43E H43V 108.7 . .
C45E C44E C43E 106(3) . .
C45E C44E H44U 110.5 . .
C43E C44E H44U 110.5 . .
C45E C44E H44V 110.5 . .
C43E C44E H44V 110.5 . .
H44U C44E H44V 108.7 . .
C40E C45E C44E 110(3) . .
C40E C45E H45U 109.7 . .
C44E C45E H45U 109.7 . .
C40E C45E H45V 109.7 . .
C44E C45E H45V 109.7 . .
H45U C45E H45V 108.2 . .
C45G C40G C41G 105(3) . .
C45G C40G H40O 110.8 . .
C41G C40G H40O 110.8 . .
C45G C40G H40P 110.8 . .
C41G C40G H40P 110.8 . .
H40O C40G H40P 108.9 . .
C42G C41G C40G 105(4) . .
C42G C41G H41O 110.7 . .
C40G C41G H41O 110.7 . .
C42G C41G H41P 110.7 . .
C40G C41G H41P 110.7 . .
H41O C41G H41P 108.8 . .
C43G C42G C41G 109(3) . .
C43G C42G H42O 109.8 . .
C41G C42G H42O 109.8 . .
C43G C42G H42P 109.8 . .
C41G C42G H42P 109.8 . .
H42O C42G H42P 108.3 . .
C44G C43G C42G 115(3) . .
C44G C43G H43O 108.6 . .
C42G C43G H43O 108.6 . .
C44G C43G H43P 108.6 . .
C42G C43G H43P 108.6 . .
H43O C43G H43P 107.6 . .
C43G C44G C45G 118(4) . .
C43G C44G H44O 107.9 . .
C45G C44G H44O 107.9 . .
C43G C44G H44P 107.9 . .
C45G C44G H44P 107.9 . .
H44O C44G H44P 107.2 . .
C44G C45G C40G 111(3) . .
C44G C45G H45O 109.4 . .
C40G C45G H45O 109.4 . .
C44G C45G H45P 109.4 . .
C40G C45G H45P 109.4 . .
H45O C45G H45P 108.0 . .
C45J C40J C41J 112(3) . .
C45J C40J H40Q 109.2 . .
C41J C40J H40Q 109.2 . .
C45J C40J H40R 109.2 . .
C41J C40J H40R 109.2 . .
H40Q C40J H40R 107.9 . .
C40J C41J C42J 105(3) . .
C40J C41J H41Q 110.7 . .
C42J C41J H41Q 110.7 . .
C40J C41J H41R 110.7 . .
C42J C41J H41R 110.7 . .
H41Q C41J H41R 108.8 . .
C41J C42J C43J 103(3) . .
C41J C42J H42Q 111.2 . .
C43J C42J H42Q 111.2 . .
C41J C42J H42R 111.2 . .
C43J C42J H42R 111.2 . .
H42Q C42J H42R 109.2 . .
C44J C43J C42J 110(3) . .
C44J C43J H43Q 109.7 . .
C42J C43J H43Q 109.7 . .
C44J C43J H43R 109.7 . .
C42J C43J H43R 109.7 . .
H43Q C43J H43R 108.2 . .
C43J C44J C45J 112(3) . .
C43J C44J H44Q 109.2 . .
C45J C44J H44Q 109.2 . .
C43J C44J H44R 109.2 . .
C45J C44J H44R 109.2 . .
H44Q C44J H44R 107.9 . .
C40J C45J C44J 111(3) . .
C40J C45J H45Q 109.5 . .
C44J C45J H45Q 109.5 . .
C40J C45J H45R 109.5 . .
C44J C45J H45R 109.5 . .
H45Q C45J H45R 108.1 . .
C45C C40C C41C 120(3) . .
C45C C40C H40S 107.2 . .
C41C C40C H40S 107.2 . .
C45C C40C H40T 107.2 . .
C41C C40C H40T 107.2 . .
H40S C40C H40T 106.8 . .
C40C C41C C42C 113(3) . .
C40C C41C H41S 109.1 . .
C42C C41C H41S 109.1 . .
C40C C41C H41T 109.1 . .
C42C C41C H41T 109.1 . .
H41S C41C H41T 107.8 . .
C43C C42C C41C 117(4) . .
C43C C42C H42S 108.2 . .
C41C C42C H42S 108.2 . .
C43C C42C H42T 108.2 . .
C41C C42C H42T 108.2 . .
H42S C42C H42T 107.3 . .
C44C C43C C42C 117(3) . .
C44C C43C H43S 108.0 . .
C42C C43C H43S 108.0 . .
C44C C43C H43T 108.0 . .
C42C C43C H43T 108.0 . .
H43S C43C H43T 107.3 . .
C43C C44C C45C 117(3) . .
C43C C44C H44S 107.9 . .
C45C C44C H44S 107.9 . .
C43C C44C H44T 107.9 . .
C45C C44C H44T 107.9 . .
H44S C44C H44T 107.2 . .
C40C C45C C44C 120(3) . .
C40C C45C H45S 107.3 . .
C44C C45C H45S 107.3 . .
C40C C45C H45T 107.3 . .
C44C C45C H45T 107.3 . .
H45S C45C H45T 106.9 . .

loop_
_geom_bond_atom_site_label_1
_geom_bond_atom_site_label_2
_geom_bond_distance
_geom_bond_site_symmetry_2
Zn1 N101 2.063(17) .
Zn1 N161 2.099(15) 3_545
Zn1 I11A 2.313(18) .
Zn1 I12B 2.467(8) .
Zn1 I11B 2.534(4) .
Zn1 I12A 2.590(7) .
Zn2 N141 2.060(13) .
Zn2 N111 2.059(17) .
Zn2 I22B 2.48(2) .
Zn2 I21A 2.489(5) .
Zn2 I22A 2.527(4) .
Zn2 I21B 2.59(2) .
Zn5 N121 2.063(14) 3_454
Zn5 N251 2.090(12) .
Zn5 I51B 2.350(13) .
Zn5 I52A 2.502(5) .
Zn5 I52B 2.533(9) .
Zn5 I51A 2.672(10) .
Zn3A N201 2.175(18) .
Zn3A N151 2.184(17) .
Zn3A I32A 2.471(13) .
Zn3A I31A 2.491(14) .
Zn4A N241 2.08(2) .
Zn4A N211 2.09(2) .
Zn4A I41A 2.48(2) .
Zn4A I42A 2.57(2) .
Zn6A N221 1.963(16) 3
Zn6A N261 2.027(14) .
Zn6A I61A 2.431(15) .
Zn6A I62A 2.667(17) .
Zn3B N151 1.88(2) .
Zn3B N201 2.09(2) .
Zn3B I31B 2.570(17) .
Zn3B I32B 2.62(3) .
Zn4B N241 2.051(16) .
Zn4B N211 2.101(18) .
Zn4B I41B 2.522(7) .
Zn4B I42B 2.530(7) .
Zn6B I62B 2.10(3) .
Zn6B N261 2.18(2) .
Zn6B N221 2.263(19) 3
Zn6B I61B 2.68(2) .
C102 C103 1.33(3) .
C102 N101 1.35(3) .
C102 H102 0.9500 .
C103 C104 1.31(3) .
C103 H103 0.9500 .
C104 C105 1.35(3) .
C104 C131 1.53(3) .
C105 C106 1.41(3) .
C105 H105 0.9500 .
C106 N101 1.25(3) .
C106 H106 0.9500 .
C112 N111 1.27(2) .
C112 C113 1.43(2) .
C112 H112 0.9500 .
C113 C114 1.30(3) .
C113 H113 0.9500 .
C114 C115 1.40(3) .
C114 C133 1.47(3) .
C115 C116 1.33(4) .
C115 H115 0.9500 .
C116 N111 1.27(3) .
C116 H116 0.9500 .
C122 N121 1.36(3) .
C122 C123 1.39(3) .
C122 H122 0.9500 .
C123 C124 1.34(2) .
C123 H123 0.9500 .
C124 C125 1.42(2) .
C124 C135 1.50(2) .
C125 C126 1.36(2) .
C125 H125 0.9500 .
C126 N121 1.36(2) .
C126 H126 0.9500 .
C131 N132 1.29(2) .
C131 N136 1.31(2) .
C133 N134 1.32(2) .
C133 N132 1.38(2) .
C135 N136 1.31(2) .
C135 N134 1.32(2) .
C142 C143 1.30(2) .
C142 N141 1.35(2) .
C142 H142 0.9500 .
C143 C144 1.40(2) .
C143 H143 0.9500 .
C144 C145 1.38(2) .
C144 C171 1.45(2) .
C145 C146 1.32(3) .
C145 H145 0.9500 .
C146 N141 1.38(3) .
C146 H146 0.9500 .
C152 N151 1.31(2) .
C152 C153 1.35(2) .
C152 H152 0.9500 .
C153 C154 1.43(2) .
C153 H153 0.9500 .
C154 C155 1.36(3) .
C154 C173 1.45(2) .
C155 C156 1.28(4) .
C155 H155 0.9500 .
C156 N151 1.37(3) .
C156 H156 0.9500 .
C162 N161 1.32(2) .
C162 C163 1.34(3) .
C162 H162 0.9500 .
C163 C164 1.35(2) .
C163 H163 0.9500 .
C164 C165 1.40(2) .
C164 C175 1.53(2) .
C165 C166 1.39(3) .
C165 H165 0.9500 .
C166 N161 1.38(2) .
C166 H166 0.9500 .
C171 N172 1.339(19) .
C171 N176 1.36(2) .
C173 N174 1.27(2) .
C173 N172 1.39(2) .
C175 N176 1.33(2) .
C175 N174 1.34(2) .
C202 N201 1.20(3) .
C202 C203 1.40(3) .
C202 H202 0.9500 .
C203 C204 1.37(3) .
C203 H203 0.9500 .
C204 C205 1.30(3) .
C204 C231 1.50(2) .
C205 C206 1.38(2) .
C205 H205 0.9500 .
C206 N201 1.30(3) .
C206 H206 0.9500 .
C212 N211 1.27(3) .
C212 C213 1.37(3) .
C212 H212 0.9500 .
C213 C214 1.32(3) .
C213 H213 0.9500 .
C214 C215 1.41(3) .
C214 C233 1.43(2) .
C215 C216 1.44(3) .
C215 H215 0.9500 .
C216 N211 1.26(3) .
C216 H216 0.9500 .
C222 C223 1.35(2) .
C222 N221 1.362(19) .
C222 H222 0.9500 .
C223 C224 1.38(2) .
C223 H223 0.9500 .
C224 C225 1.34(2) .
C224 C235 1.49(2) .
C225 C226 1.43(3) .
C225 H225 0.9500 .
C226 N221 1.31(3) .
C226 H226 0.9500 .
C231 N232 1.33(2) .
C231 N236 1.345(19) .
C233 N232 1.36(2) .
C233 N234 1.37(2) .
C235 N234 1.29(2) .
C235 N236 1.31(2) .
C242 N241 1.30(2) .
C242 C243 1.44(2) .
C242 H242 0.9500 .
C243 C244 1.386(19) .
C243 H243 0.9500 .
C244 C245 1.38(2) .
C244 C271 1.47(2) .
C245 C246 1.38(2) .
C245 H245 0.9500 .
C246 N241 1.31(2) .
C246 H246 0.9500 .
C252 N251 1.31(2) .
C252 C253 1.41(2) .
C252 H252 0.9500 .
C253 C254 1.39(2) .
C253 H253 0.9500 .
C254 C255 1.36(2) .
C254 C273 1.463(19) .
C255 C256 1.374(19) .
C255 H255 0.9500 .
C256 N251 1.344(18) .
C256 H256 0.9500 .
C262 N261 1.31(2) .
C262 C263 1.38(2) .
C262 H262 0.9500 .
C263 C264 1.35(2) .
C263 H263 0.9500 .
C264 C265 1.41(2) .
C264 C275 1.522(19) .
C265 C266 1.39(3) .
C265 H265 0.9500 .
C266 N261 1.27(3) .
C266 H266 0.9500 .
C271 N272 1.332(17) .
C271 N276 1.344(17) .
C273 N274 1.316(16) .
C273 N272 1.369(17) .
C275 N276 1.318(18) .
C275 N274 1.342(16) .
N121 Zn5 2.063(14) 3_546
N161 Zn1 2.099(15) 3_455
N221 Zn6A 1.964(16) 3_445
N221 Zn6B 2.263(19) 3_445
C1A N5A 1.34(4) .
C1A N2A 1.39(4) .
C1A C10A 1.42(5) .
N2A C3A 1.51(5) .
N2A C19A 1.51(4) .
N5A C4A 1.38(5) .
C3A C9A 1.24(5) .
C3A C4A 1.41(5) .
C4A C6A 1.30(6) .
C6A C7A 1.32(6) .
C6A H6A 0.9500 .
C7A C8A 1.42(3) .
C7A H7A 0.9500 .
C8A C9A 1.43(5) .
C8A H8A 0.9500 .
C9A H9A 0.9500 .
C10A N14A 1.33(5) .
C10A N11A 1.51(5) .
N11A C24A 1.29(6) .
N11A C12A 1.47(4) .
N14A C13A 1.45(4) .
C12A C13A 1.3900 .
C12A C18A 1.3900 .
C13A C15A 1.3900 .
C15A C16A 1.3900 .
C15A H15A 0.9500 .
C16A C17A 1.3900 .
C16A H16A 0.9500 .
C17A C18A 1.3900 .
C17A H17A 0.9500 .
C18A H18A 0.9500 .
C19A C20A 1.53(5) .
C19A H19A 0.9900 .
C19A H19B 0.9900 .
C20A C21A 1.36(5) .
C20A H20A 0.9900 .
C20A H20B 0.9900 .
C21A C22A 1.48(6) .
C21A H21A 0.9500 .
C22A C23A 1.48(6) .
C22A H22A 0.9500 .
C23A C24A 1.49(6) .
C23A H23A 0.9900 .
C23A H23B 0.9900 .
C24A H24A 0.9900 .
C24A H24B 0.9900 .
C40A C45A 1.55(3) .
C40A C41A 1.55(3) .
C40A H40A 0.9900 .
C40A H40B 0.9900 .
C41A C42A 1.53(3) .
C41A H41A 0.9900 .
C41A H41B 0.9900 .
C42A C43A 1.54(3) .
C42A H42A 0.9900 .
C42A H42B 0.9900 .
C43A C44A 1.52(3) .
C43A H43A 0.9900 .
C43A H43B 0.9900 .
C44A C45A 1.52(3) .
C44A H44A 0.9900 .
C44A H44B 0.9900 .
C45A H45A 0.9900 .
C45A H45B 0.9900 .
C40D C45D 1.53(3) .
C40D C41D 1.54(3) .
C40D H40C 0.9900 .
C40D H40D 0.9900 .
C41D C42D 1.56(3) .
C41D H41C 0.9900 .
C41D H41D 0.9900 .
C42D C43D 1.54(3) .
C42D H42C 0.9900 .
C42D H42D 0.9900 .
C43D C44D 1.54(3) .
C43D H43C 0.9900 .
C43D H43D 0.9900 .
C44D C45D 1.54(3) .
C44D H44C 0.9900 .
C44D H44D 0.9900 .
C45D H45C 0.9900 .
C45D H45D 0.9900 .
C40F C41F 1.55(3) .
C40F C45F 1.55(3) .
C40F H40E 0.9900 .
C40F H40F 0.9900 .
C41F C42F 1.53(3) .
C41F H41E 0.9900 .
C41F H41F 0.9900 .
C42F C43F 1.54(3) .
C42F H42E 0.9900 .
C42F H42F 0.9900 .
C43F C44F 1.54(3) .
C43F H43E 0.9900 .
C43F H43F 0.9900 .
C44F C45F 1.53(3) .
C44F H44E 0.9900 .
C44F H44F 0.9900 .
C45F H45E 0.9900 .
C45F H45F 0.9900 .
C1B N5B 1.20(7) .
C1B C10B 1.45(9) .
C1B N2B 1.46(8) .
N2B C3B 1.48(6) .
N2B C19B 1.49(3) .
N5B C4B 1.39(7) .
C3B C4B 1.3900 .
C3B C9B 1.3900 .
C4B C6B 1.3900 .
C6B C7B 1.3900 .
C6B H6B 0.9500 .
C7B C8B 1.3900 .
C7B H7B 0.9500 .
C8B C9B 1.3900 .
C8B H8B 0.9500 .
C9B H9B 0.9500 .
C10B N14B 1.30(7) .
C10B N11B 1.39(7) .
N11B C24B 1.49(3) .
N11B C12B 1.62(7) .
N14B C13B 1.54(7) .
C12B C13B 1.3900 .
C12B C18B 1.3900 .
C13B C15B 1.3900 .
C15B C16B 1.3900 .
C15B H15B 0.9500 .
C16B C17B 1.3900 .
C16B H16B 0.9500 .
C17B C18B 1.3900 .
C17B H17B 0.9500 .
C18B H18B 0.9500 .
C19B C20B 1.41(8) .
C19B H19C 0.9900 .
C19B H19D 0.9900 .
C20B C21B 1.28(10) .
C20B H20C 0.9900 .
C20B H20D 0.9900 .
C21B C22B 1.26(12) .
C21B H21B 0.9500 .
C22B C23B 1.65(13) .
C22B H22B 0.9500 .
C23B C24B 1.50(10) .
C23B H23C 0.9900 .
C23B H23D 0.9900 .
C24B H24C 0.9900 .
C24B H24D 0.9900 .
C40B C45B 1.53(3) .
C40B C41B 1.56(3) .
C40B H40G 0.9900 .
C40B H40H 0.9900 .
C41B C42B 1.54(3) .
C41B H41G 0.9900 .
C41B H41H 0.9900 .
C42B C43B 1.56(3) .
C42B H42G 0.9900 .
C42B H42H 0.9900 .
C43B C44B 1.56(3) .
C43B H43G 0.9900 .
C43B H43H 0.9900 .
C44B C45B 1.53(3) .
C44B H44G 0.9900 .
C44B H44H 0.9900 .
C45B H45G 0.9900 .
C45B H45H 0.9900 .
C40I C41I 1.515(18) 2
C40I C41I 1.515(18) .
C40I H40I 0.9900 .
C40I H40J 0.9900 .
C41I C42I 1.510(19) .
C41I H41I 0.9900 .
C41I H41J 0.9900 .
C42I C43I 1.501(18) .
C42I H42I 0.9900 .
C42I H42J 0.9900 .
C43I C42I 1.501(18) 2
C43I H43I 0.9900 .
C43I H43J 0.9900 .
C40K C41K 1.53(3) .
C40K C45K 1.53(3) .
C40K H40K 0.9900 .
C40K H40L 0.9900 .
C41K C42K 1.54(3) .
C41K H41K 0.9900 .
C41K H41L 0.9900 .
C42K C43K 1.48(3) .
C42K H42K 0.9900 .
C42K H42L 0.9900 .
C43K C44K 1.54(3) .
C43K H43K 0.9900 .
C43K H43L 0.9900 .
C44K C45K 1.56(3) .
C44K H44K 0.9900 .
C44K H44L 0.9900 .
C45K H45K 0.9900 .
C45K H45L 0.9900 .
C40H C41H 1.53(3) .
C40H C45H 1.55(3) .
C40H H40M 0.9900 .
C40H H40N 0.9900 .
C41H C42H 1.57(3) .
C41H H41M 0.9900 .
C41H H41N 0.9900 .
C42H C43H 1.53(3) .
C42H H42M 0.9900 .
C42H H42N 0.9900 .
C43H C44H 1.52(3) .
C43H H43M 0.9900 .
C43H H43N 0.9900 .
C44H C45H 1.54(3) .
C44H H44M 0.9900 .
C44H H44N 0.9900 .
C45H H45M 0.9900 .
C45H H45N 0.9900 .
C40E C45E 1.53(3) .
C40E C41E 1.56(3) .
C40E H40U 0.9900 .
C40E H40V 0.9900 .
C41E C42E 1.53(3) .
C41E H41U 0.9900 .
C41E H41V 0.9900 .
C42E C43E 1.55(3) .
C42E H42U 0.9900 .
C42E H42V 0.9900 .
C43E C44E 1.55(3) .
C43E H43U 0.9900 .
C43E H43V 0.9900 .
C44E C45E 1.53(3) .
C44E H44U 0.9900 .
C44E H44V 0.9900 .
C45E H45U 0.9900 .
C45E H45V 0.9900 .
C40G C45G 1.54(3) .
C40G C41G 1.56(3) .
C40G H40O 0.9900 .
C40G H40P 0.9900 .
C41G C42G 1.56(3) .
C41G H41O 0.9900 .
C41G H41P 0.9900 .
C42G C43G 1.53(3) .
C42G H42O 0.9900 .
C42G H42P 0.9900 .
C43G C44G 1.52(3) .
C43G H43O 0.9900 .
C43G H43P 0.9900 .
C44G C45G 1.54(3) .
C44G H44O 0.9900 .
C44G H44P 0.9900 .
C45G H45O 0.9900 .
C45G H45P 0.9900 .
C40J C45J 1.53(3) .
C40J C41J 1.54(3) .
C40J H40Q 0.9900 .
C40J H40R 0.9900 .
C41J C42J 1.54(3) .
C41J H41Q 0.9900 .
C41J H41R 0.9900 .
C42J C43J 1.57(3) .
C42J H42Q 0.9900 .
C42J H42R 0.9900 .
C43J C44J 1.51(3) .
C43J H43Q 0.9900 .
C43J H43R 0.9900 .
C44J C45J 1.53(3) .
C44J H44Q 0.9900 .
C44J H44R 0.9900 .
C45J H45Q 0.9900 .
C45J H45R 0.9900 .
C40C C45C 1.49(3) .
C40C C41C 1.51(3) .
C40C H40S 0.9900 .
C40C H40T 0.9900 .
C41C C42C 1.52(3) .
C41C H41S 0.9900 .
C41C H41T 0.9900 .
C42C C43C 1.51(3) .
C42C H42S 0.9900 .
C42C H42T 0.9900 .
C43C C44C 1.51(3) .
C43C H43S 0.9900 .
C43C H43T 0.9900 .
C44C C45C 1.51(3) .
C44C H44S 0.9900 .
C44C H44T 0.9900 .
C45C H45S 0.9900 .
C45C H45T 0.9900 .

loop_
_geom_torsion_atom_site_label_1
_geom_torsion_atom_site_label_2
_geom_torsion_atom_site_label_3
_geom_torsion_atom_site_label_4
_geom_torsion
_geom_torsion_site_symmetry_1
_geom_torsion_site_symmetry_4
N101 C102 C103 C104 3(5) . .
C102 C103 C104 C105 2(4) . .
C102 C103 C104 C131 178(2) . .
C103 C104 C105 C106 0(6) . .
C131 C104 C105 C106 -176(4) . .
C104 C105 C106 N101 -9(8) . .
N111 C112 C113 C114 0(3) . .
C112 C113 C114 C115 5(4) . .
C112 C113 C114 C133 -176.5(18) . .
C113 C114 C115 C116 -12(5) . .
C133 C114 C115 C116 169(4) . .
C114 C115 C116 N111 17(8) . .
N121 C122 C123 C124 4(4) . .
C122 C123 C124 C125 -5(3) . .
C122 C123 C124 C135 -177.7(19) . .
C123 C124 C125 C126 4(3) . .
C135 C124 C125 C126 176.9(14) . .
C124 C125 C126 N121 -2(2) . .
C103 C104 C131 N132 -157(2) . .
C105 C104 C131 N132 19(3) . .
C103 C104 C131 N136 23(3) . .
C105 C104 C131 N136 -161(3) . .
C113 C114 C133 N134 -25(3) . .
C115 C114 C133 N134 154(3) . .
C113 C114 C133 N132 165(2) . .
C115 C114 C133 N132 -16(4) . .
C123 C124 C135 N136 -21(2) . .
C125 C124 C135 N136 166.6(14) . .
C123 C124 C135 N134 165.5(18) . .
C125 C124 C135 N134 -7(2) . .
N141 C142 C143 C144 0(3) . .
C142 C143 C144 C145 -2(3) . .
C142 C143 C144 C171 -179.8(16) . .
C143 C144 C145 C146 2(3) . .
C171 C144 C145 C146 179(2) . .
C144 C145 C146 N141 1(4) . .
N151 C152 C153 C154 4(3) . .
C152 C153 C154 C155 -6(4) . .
C152 C153 C154 C173 177.6(19) . .
C153 C154 C155 C156 6(5) . .
C173 C154 C155 C156 -177(4) . .
C154 C155 C156 N151 -4(7) . .
N161 C162 C163 C164 -6(4) . .
C162 C163 C164 C165 5(3) . .
C162 C163 C164 C175 175(2) . .
C163 C164 C165 C166 -2(4) . .
C175 C164 C165 C166 -173(2) . .
C164 C165 C166 N161 1(4) . .
C145 C144 C171 N172 -178.4(18) . .
C143 C144 C171 N172 -1(2) . .
C145 C144 C171 N176 7(3) . .
C143 C144 C171 N176 -175.7(16) . .
C155 C154 C173 N174 6(4) . .
C153 C154 C173 N174 -178(2) . .
C155 C154 C173 N172 -168(3) . .
C153 C154 C173 N172 8(3) . .
C163 C164 C175 N176 19(3) . .
C165 C164 C175 N176 -171(2) . .
C163 C164 C175 N174 -160.4(19) . .
C165 C164 C175 N174 10(3) . .
N201 C202 C203 C204 -11(6) . .
C202 C203 C204 C205 4(5) . .
C202 C203 C204 C231 -174(3) . .
C203 C204 C205 C206 0(3) . .
C231 C204 C205 C206 178.0(16) . .
C204 C205 C206 N201 1(3) . .
N211 C212 C213 C214 -4(8) . .
C212 C213 C214 C215 7(6) . .
C212 C213 C214 C233 -175(4) . .
C213 C214 C215 C216 -7(4) . .
C233 C214 C215 C216 175(2) . .
C214 C215 C216 N211 3(4) . .
N221 C222 C223 C224 1(3) . .
C222 C223 C224 C225 -5(3) . .
C222 C223 C224 C235 -177.1(15) . .
C223 C224 C225 C226 3(3) . .
C235 C224 C225 C226 176(2) . .
C224 C225 C226 N221 2(4) . .
C205 C204 C231 N232 -170.1(17) . .
C203 C204 C231 N232 8(3) . .
C205 C204 C231 N236 12(3) . .
C203 C204 C231 N236 -170(2) . .
C213 C214 C233 N232 169(3) . .
C215 C214 C233 N232 -13(3) . .
C213 C214 C233 N234 -7(4) . .
C215 C214 C233 N234 171(2) . .
C225 C224 C235 N234 28(2) . .
C223 C224 C235 N234 -160.4(16) . .
C225 C224 C235 N236 -155(2) . .
C223 C224 C235 N236 17(2) . .
N241 C242 C243 C244 -4(3) . .
C242 C243 C244 C245 6(3) . .
C242 C243 C244 C271 -176.0(15) . .
C243 C244 C245 C246 -3(3) . .
C271 C244 C245 C246 179.1(19) . .
C244 C245 C246 N241 -3(4) . .
N251 C252 C253 C254 -4(5) . .
C252 C253 C254 C255 6(4) . .
C252 C253 C254 C273 -177(2) . .
C253 C254 C255 C256 -3(3) . .
C273 C254 C255 C256 -179.9(16) . .
C254 C255 C256 N251 -1(3) . .
N261 C262 C263 C264 0(3) . .
C262 C263 C264 C265 -2(3) . .
C262 C263 C264 C275 177.9(16) . .
C263 C264 C265 C266 2(3) . .
C275 C264 C265 C266 -177.4(19) . .
C264 C265 C266 N261 -1(4) . .
C245 C244 C271 N272 -11(2) . .
C243 C244 C271 N272 170.7(15) . .
C245 C244 C271 N276 172.4(16) . .
C243 C244 C271 N276 -5(2) . .
C255 C254 C273 N274 -3(2) . .
C253 C254 C273 N274 -179.8(19) . .
C255 C254 C273 N272 174.5(15) . .
C253 C254 C273 N272 -2(3) . .
C263 C264 C275 N276 -177.6(16) . .
C265 C264 C275 N276 2(2) . .
C263 C264 C275 N274 0(2) . .
C265 C264 C275 N274 179.2(17) . .
C105 C106 N101 C102 13(7) . .
C105 C106 N101 Zn1 -173(4) . .
C103 C102 N101 C106 -10(5) . .
C103 C102 N101 Zn1 176(2) . .
C115 C116 N111 C112 -11(7) . .
C115 C116 N111 Zn2 171(4) . .
C113 C112 N111 C116 2(4) . .
C113 C112 N111 Zn2 179.9(15) . .
C123 C122 N121 C126 -2(3) . .
C123 C122 N121 Zn5 175.5(19) . 3_546
C125 C126 N121 C122 0(2) . .
C125 C126 N121 Zn5 -176.3(12) . 3_546
N136 C131 N132 C133 -2(3) . .
C104 C131 N132 C133 178.1(16) . .
N134 C133 N132 C131 4(3) . .
C114 C133 N132 C131 173.5(18) . .
N136 C135 N134 C133 1(2) . .
C124 C135 N134 C133 174.5(14) . .
N132 C133 N134 C135 -4(3) . .
C114 C133 N134 C135 -172.7(17) . .
N132 C131 N136 C135 1(3) . .
C104 C131 N136 C135 180.0(15) . .
N134 C135 N136 C131 0(2) . .
C124 C135 N136 C131 -173.0(13) . .
C143 C142 N141 C146 2(3) . .
C143 C142 N141 Zn2 174.1(14) . .
C145 C146 N141 C142 -3(4) . .
C145 C146 N141 Zn2 -175(2) . .
C153 C152 N151 C156 -1(4) . .
C153 C152 N151 Zn3B 179.9(18) . .
C153 C152 N151 Zn3A -169.9(17) . .
C155 C156 N151 C152 1(6) . .
C155 C156 N151 Zn3B -180(4) . .
C155 C156 N151 Zn3A 170(4) . .
N201 Zn3B N151 C152 -156.6(18) . .
I31B Zn3B N151 C152 90(2) . .
I32B Zn3B N151 C152 -41(2) . .
N201 Zn3B N151 C156 25(3) . .
I31B Zn3B N151 C156 -89(3) . .
I32B Zn3B N151 C156 140(3) . .
C163 C162 N161 C166 5(3) . .
C163 C162 N161 Zn1 -174.9(17) . 3_455
C165 C166 N161 C162 -2(3) . .
C165 C166 N161 Zn1 177.5(19) . 3_455
N176 C171 N172 C173 -11(2) . .
C144 C171 N172 C173 175.0(14) . .
N174 C173 N172 C171 10(3) . .
C154 C173 N172 C171 -177.0(15) . .
N172 C173 N174 C175 -3(3) . .
C154 C173 N174 C175 -176.2(18) . .
N176 C175 N174 C173 -4(3) . .
C164 C175 N174 C173 175.1(17) . .
N174 C175 N176 C171 3(3) . .
C164 C175 N176 C171 -176.0(16) . .
N172 C171 N176 C175 5(2) . .
C144 C171 N176 C175 179.2(15) . .
C203 C202 N201 C206 12(5) . .
C203 C202 N201 Zn3B -161(3) . .
C203 C202 N201 Zn3A -170(3) . .
C205 C206 N201 C202 -7(4) . .
C205 C206 N201 Zn3B 165.2(14) . .
C205 C206 N201 Zn3A 174.9(14) . .
C215 C216 N211 C212 1(5) . .
C215 C216 N211 Zn4A 177(2) . .
C215 C216 N211 Zn4B -174(2) . .
C213 C212 N211 C216 -1(7) . .
C213 C212 N211 Zn4A -175(3) . .
C213 C212 N211 Zn4B 174(4) . .
C225 C226 N221 C222 -6(4) . .
C225 C226 N221 Zn6A 178(2) . 3_445
C225 C226 N221 Zn6B 170(2) . 3_445
C223 C222 N221 C226 4(3) . .
C223 C222 N221 Zn6A 179.8(13) . 3_445
C223 C222 N221 Zn6B -171.8(13) . 3_445
N236 C231 N232 C233 0(2) . .
C204 C231 N232 C233 -177.8(16) . .
N234 C233 N232 C231 -7(3) . .
C214 C233 N232 C231 176.8(18) . .
N236 C235 N234 C233 5(3) . .
C224 C235 N234 C233 -178.3(15) . .
N232 C233 N234 C235 5(3) . .
C214 C233 N234 C235 -178.8(17) . .
N234 C235 N236 C231 -11(2) . .
C224 C235 N236 C231 172.0(13) . .
N232 C231 N236 C235 8(2) . .
C204 C231 N236 C235 -173.8(14) . .
C243 C242 N241 C246 -1(3) . .
C243 C242 N241 Zn4B -178.7(13) . .
C243 C242 N241 Zn4A -177.2(14) . .
C245 C246 N241 C242 5(3) . .
C245 C246 N241 Zn4B -177(2) . .
C245 C246 N241 Zn4A 180(2) . .
C253 C252 N251 C256 0(4) . .
C253 C252 N251 Zn5 -171(2) . .
C255 C256 N251 C252 3(3) . .
C255 C256 N251 Zn5 173.1(13) . .
C265 C266 N261 C262 -1(4) . .
C265 C266 N261 Zn6A 176(2) . .
C265 C266 N261 Zn6B 172.6(19) . .
C263 C262 N261 C266 1(3) . .
C263 C262 N261 Zn6A -175.4(16) . .
C263 C262 N261 Zn6B -172.6(17) . .
N276 C271 N272 C273 5(2) . .
C244 C271 N272 C273 -170.8(13) . .
N274 C273 N272 C271 -6(2) . .
C254 C273 N272 C271 176.5(13) . .
N272 C273 N274 C275 4(2) . .
C254 C273 N274 C275 -178.4(13) . .
N276 C275 N274 C273 -1(2) . .
C264 C275 N274 C273 -178.1(13) . .
N274 C275 N276 C271 0(2) . .
C264 C275 N276 C271 177.3(12) . .
N272 C271 N276 C275 -3(2) . .
C244 C271 N276 C275 173.1(14) . .
N5A C1A N2A C3A 3(3) . .
C10A C1A N2A C3A 178(3) . .
N5A C1A N2A C19A 170(3) . .
C10A C1A N2A C19A -14(5) . .
N2A C1A N5A C4A -2(3) . .
C10A C1A N5A C4A -178(3) . .
C1A N2A C3A C9A -178(4) . .
C19A N2A C3A C9A 15(6) . .
C1A N2A C3A C4A -2(3) . .
C19A N2A C3A C4A -169(3) . .
C1A N5A C4A C6A 179(3) . .
C1A N5A C4A C3A 1(3) . .
C9A C3A C4A C6A -2(5) . .
N2A C3A C4A C6A -178(3) . .
C9A C3A C4A N5A 177(4) . .
N2A C3A C4A N5A 0(3) . .
N5A C4A C6A C7A -179(3) . .
C3A C4A C6A C7A -1(4) . .
C4A C6A C7A C8A -1(6) . .
C6A C7A C8A C9A 5(7) . .
C4A C3A C9A C8A 6(7) . .
N2A C3A C9A C8A -179(4) . .
C7A C8A C9A C3A -6(6) . .
N5A C1A C10A N14A 122(3) . .
N2A C1A C10A N14A -53(4) . .
N5A C1A C10A N11A -54(4) . .
N2A C1A C10A N11A 131(3) . .
N14A C10A N11A C24A 168(4) . .
C1A C10A N11A C24A -16(5) . .
N14A C10A N11A C12A 1(3) . .
C1A C10A N11A C12A 177(3) . .
C1A C10A N14A C13A -174(3) . .
N11A C10A N14A C13A 1(4) . .
C24A N11A C12A C13A -170(4) . .
C10A N11A C12A C13A -3(3) . .
C24A N11A C12A C18A 14(5) . .
C10A N11A C12A C18A -179(2) . .
C18A C12A C13A C15A 0.0 . .
N11A C12A C13A C15A -176(2) . .
C18A C12A C13A N14A -179(3) . .
N11A C12A C13A N14A 4(3) . .
C10A N14A C13A C12A -3(3) . .
C10A N14A C13A C15A 177(2) . .
C12A C13A C15A C16A 0.0 . .
N14A C13A C15A C16A 179(3) . .
C13A C15A C16A C17A 0.0 . .
C15A C16A C17A C18A 0.0 . .
C16A C17A C18A C12A 0.0 . .
C13A C12A C18A C17A 0.0 . .
N11A C12A C18A C17A 176(3) . .
C1A N2A C19A C20A -78(4) . .
C3A N2A C19A C20A 87(4) . .
N2A C19A C20A C21A 61(4) . .
C19A C20A C21A C22A -93(5) . .
C20A C21A C22A C23A 159(4) . .
C21A C22A C23A C24A -90(5) . .
C12A N11A C24A C23A 83(5) . .
C10A N11A C24A C23A -81(5) . .
C22A C23A C24A N11A 68(6) . .
C45A C40A C41A C42A -65(7) . .
C40A C41A C42A C43A 62(7) . .
C41A C42A C43A C44A -56(7) . .
C42A C43A C44A C45A 50(8) . .
C43A C44A C45A C40A -50(8) . .
C41A C40A C45A C44A 59(7) . .
C45D C40D C41D C42D 60(8) . .
C40D C41D C42D C43D -80(6) . .
C41D C42D C43D C44D 22(8) . .
C42D C43D C44D C45D 48(8) . .
C41D C40D C45D C44D 11(8) . .
C43D C44D C45D C40D -69(6) . .
C45F C40F C41F C42F -54(10) . .
C40F C41F C42F C43F 78(6) . .
C41F C42F C43F C44F -25(9) . .
C42F C43F C44F C45F -43(10) . .
C43F C44F C45F C40F 66(9) . .
C41F C40F C45F C44F -13(11) . .
N5B C1B N2B C3B 2(5) . .
C10B C1B N2B C3B -175(3) . .
N5B C1B N2B C19B 164(5) . .
C10B C1B N2B C19B -12(7) . .
C10B C1B N5B C4B 178(5) . .
N2B C1B N5B C4B 2(6) . .
C1B N2B C3B C4B -5(4) . .
C19B N2B C3B C4B -168(5) . .
C1B N2B C3B C9B 179(4) . .
C19B N2B C3B C9B 16(7) . .
C1B N5B C4B C6B 178(4) . .
C1B N5B C4B C3B -6(6) . .
C9B C3B C4B N5B -177(5) . .
N2B C3B C4B N5B 6(4) . .
C9B C3B C4B C6B 0.0 . .
N2B C3B C4B C6B -177(3) . .
N5B C4B C6B C7B 176(6) . .
C3B C4B C6B C7B 0.0 . .
C4B C6B C7B C8B 0.0 . .
C6B C7B C8B C9B 0.0 . .
C7B C8B C9B C3B 0.0 . .
C4B C3B C9B C8B 0.0 . .
N2B C3B C9B C8B 176(4) . .
N5B C1B C10B N14B 124(7) . .
N2B C1B C10B N14B -60(5) . .
N5B C1B C10B N11B -46(8) . .
N2B C1B C10B N11B 130(4) . .
N14B C10B N11B C24B 173(6) . .
C1B C10B N11B C24B -17(8) . .
N14B C10B N11B C12B 5(5) . .
C1B C10B N11B C12B 175(4) . .
N11B C10B N14B C13B -6(5) . .
C1B C10B N14B C13B -176(4) . .
C10B N11B C12B C13B 0(4) . .
C24B N11B C12B C13B -171(4) . .
C10B N11B C12B C18B 178(3) . .
C24B N11B C12B C18B 7(7) . .
C18B C12B C13B C15B 0.0 . .
N11B C12B C13B C15B 179(3) . .
C18B C12B C13B N14B 178(3) . .
N11B C12B C13B N14B -3(3) . .
C10B N14B C13B C15B -176(3) . .
C10B N14B C13B C12B 6(4) . .
C12B C13B C15B C16B 0.0 . .
N14B C13B C15B C16B -178(4) . .
C13B C15B C16B C17B 0.0 . .
C15B C16B C17B C18B 0.0 . .
C16B C17B C18B C12B 0.0 . .
C13B C12B C18B C17B 0.0 . .
N11B C12B C18B C17B -178(5) . .
C1B N2B C19B C20B -85(7) . .
C3B N2B C19B C20B 73(9) . .
N2B C19B C20B C21B 69(10) . .
C19B C20B C21B C22B -91(18) . .
C20B C21B C22B C23B 108(37) . .
C21B C22B C23B C24B -27(40) . .
C10B N11B C24B C23B -74(11) . .
C12B N11B C24B C23B 93(8) . .
C22B C23B C24B N11B 28(12) . .
C45B C40B C41B C42B 52(7) . .
C40B C41B C42B C43B 16(8) . .
C41B C42B C43B C44B -74(6) . .
C42B C43B C44B C45B 63(8) . .
C41B C40B C45B C44B -63(8) . .
C43B C44B C45B C40B 5(9) . .
C41I C40I C41I C42I 24(3) 2 .
C40I C41I C42I C43I -48(7) . .
C41I C42I C43I C42I 23(3) . 2
C45K C40K C41K C42K 35(8) . .
C40K C41K C42K C43K -45(6) . .
C41K C42K C43K C44K 3(8) . .
C42K C43K C44K C45K 47(7) . .
C41K C40K C45K C44K 22(8) . .
C43K C44K C45K C40K -56(5) . .
C45H C40H C41H C42H -10(9) . .
C40H C41H C42H C43H 58(7) . .
C41H C42H C43H C44H -43(7) . .
C42H C43H C44H C45H -18(8) . .
C43H C44H C45H C40H 68(6) . .
C41H C40H C45H C44H -53(8) . .
C45E C40E C41E C42E -18(7) . .
C40E C41E C42E C43E 75(6) . .
C41E C42E C43E C44E -53(8) . .
C42E C43E C44E C45E -16(8) . .
C41E C40E C45E C44E -53(7) . .
C43E C44E C45E C40E 74(7) . .
C45G C40G C41G C42G -80(6) . .
C40G C41G C42G C43G 56(9) . .
C41G C42G C43G C44G 3(11) . .
C42G C43G C44G C45G -44(11) . .
C43G C44G C45G C40G 20(11) . .
C41G C40G C45G C44G 39(9) . .
C45J C40J C41J C42J 65(5) . .
C40J C41J C42J C43J -70(4) . .
C41J C42J C43J C44J 69(4) . .
C42J C43J C44J C45J -58(5) . .
C41J C40J C45J C44J -52(5) . .
C43J C44J C45J C40J 48(5) . .
C45C C40C C41C C42C -22(10) . .
C40C C41C C42C C43C 45(8) . .
C41C C42C C43C C44C -41(9) . .
C42C C43C C44C C45C 13(11) . .
C41C C40C C45C C44C -5(11) . .
C43C C44C C45C C40C 10(11) . .
